data_1552571
loop_
_publ_author_name
'Wei, Wen-Jun'
'Song, Qiu-Yan'
'Ying, Jin-Chuan'
'Li, Hang-Ying'
'Ma, Kai-Liang'
'Li, Yida'
'Li, Ya'
'Gao, Kun'

_publ_section_title
;
 Highly Oxygenated Triterpenoids and Rare Tetraterpenoids from <i>Abies
 chensiensis</i> and Their Antibacterial Activity.
;
_journal_issue 10
_journal_name_full 'Journal of natural products'
_journal_page_first 2859
_journal_page_last 2869
_journal_paper_doi 10.1021/acs.jnatprod.9b00616
_journal_volume 82
_journal_year 2019
_chemical_absolute_configuration ad
_chemical_formula_moiety 'C31 H50 O4, C5 H5 N'
_chemical_formula_sum 'C36 H55 N O4'
_chemical_formula_weight 565.81
_space_group_crystal_system triclinic
_space_group_IT_number 1
_space_group_name_Hall 'P 1'
_space_group_name_H-M_alt 'P 1'
_atom_sites_solution_hydrogens mixed
_atom_sites_solution_primary direct
_audit_creation_date 2019-02-25
_audit_creation_method
;
Olex2 1.2
(compiled 2018.05.29 svn.r3508 for OlexSys, GUI svn.r5506)
;
_cell_angle_alpha 69.350(2)
_cell_angle_beta 87.717(2)
_cell_angle_gamma 83.935(2)
_cell_formula_units_Z 3
_cell_length_a 7.3195(2)
_cell_length_b 16.8609(4)
_cell_length_c 21.8814(5)
_cell_measurement_reflns_used 19787
_cell_measurement_temperature 292.4(2)
_cell_measurement_theta_max 69.7740
_cell_measurement_theta_min 4.1010
_cell_volume 2512.80(11)
_computing_cell_refinement
;
CrysAlisPro, Agilent Technologies,
Version 1.171.36.28 (release 01-02-2013 CrysAlis171 .NET)
(compiled Feb  1 2013,16:14:44)
;
_computing_data_collection
;
CrysAlisPro, Agilent Technologies,
Version 1.171.36.28 (release 01-02-2013 CrysAlis171 .NET)
(compiled Feb  1 2013,16:14:44)
;
_computing_data_reduction
;
CrysAlisPro, Agilent Technologies,
Version 1.171.36.28 (release 01-02-2013 CrysAlis171 .NET)
(compiled Feb  1 2013,16:14:44)
;
_computing_molecular_graphics 'Olex2 (Dolomanov et al., 2009)'
_computing_publication_material 'Olex2 (Dolomanov et al., 2009)'
_computing_structure_refinement 'ShelXL (Sheldrick, 2015)'
_computing_structure_solution 'ShelXS (Sheldrick, 2008)'
_diffrn_ambient_temperature 292.4(2)
_diffrn_detector_area_resol_mean 16.0733
_diffrn_measured_fraction_theta_full 0.998
_diffrn_measured_fraction_theta_max 0.998
_diffrn_measurement_details
;
#__ type_ start__ end____ width___ exp.time_
  1 omega  -69.00  -39.00   1.0000    1.0000
omega____ theta____ kappa____ phi______ frames
    -        0.0000  -57.0000 -120.0000 30

#__ type_ start__ end____ width___ exp.time_
  2 omega  -67.00   20.00   1.0000    1.0000
omega____ theta____ kappa____ phi______ frames
    -        0.0000  -57.0000  -30.0000 87

#__ type_ start__ end____ width___ exp.time_
  3 omega  -27.00   22.00   1.0000    1.0000
omega____ theta____ kappa____ phi______ frames
    -        0.0000  -57.0000 -120.0000 49

#__ type_ start__ end____ width___ exp.time_
  4 omega  -79.00  -39.00   1.0000    1.0000
omega____ theta____ kappa____ phi______ frames
    -       -8.5000  -77.0000  120.0000 40

#__ type_ start__ end____ width___ exp.time_
  5 omega  -81.00  -35.00   1.0000    1.0000
omega____ theta____ kappa____ phi______ frames
    -       -8.5000  178.0000   90.0000 46

#__ type_ start__ end____ width___ exp.time_
  6 omega  -32.00   -6.00   1.0000    1.0000
omega____ theta____ kappa____ phi______ frames
    -       -8.5000  130.0000  -11.0000 26

#__ type_ start__ end____ width___ exp.time_
  7 omega  -65.00  -40.00   1.0000    1.0000
omega____ theta____ kappa____ phi______ frames
    -       -8.5000  130.0000  -11.0000 25

#__ type_ start__ end____ width___ exp.time_
  8 omega   -5.00   23.00   1.0000    1.0000
omega____ theta____ kappa____ phi______ frames
    -       -8.5000  -77.0000  120.0000 28

#__ type_ start__ end____ width___ exp.time_
  9 omega  -10.00   15.00   1.0000    1.0000
omega____ theta____ kappa____ phi______ frames
    -       36.0000  104.0000   81.1396 25

#__ type_ start__ end____ width___ exp.time_
 10 omega   -1.00   24.00   1.0000    1.0000
omega____ theta____ kappa____ phi______ frames
    -       40.0000   94.0000  -61.8194 25

#__ type_ start__ end____ width___ exp.time_
 11 omega    9.00   34.00   1.0000    1.0000
omega____ theta____ kappa____ phi______ frames
    -       44.0000   84.0000  150.0731 25

#__ type_ start__ end____ width___ exp.time_
 12 omega    6.00   33.00   1.0000    1.0000
omega____ theta____ kappa____ phi______ frames
    -       44.0000   88.0000 -104.9348 27

#__ type_ start__ end____ width___ exp.time_
 13 omega   16.00   45.00   1.0000    1.0000
omega____ theta____ kappa____ phi______ frames
    -       48.0000   82.0000  -36.5185 29

#__ type_ start__ end____ width___ exp.time_
 14 omega   13.00   38.00   1.0000    1.0000
omega____ theta____ kappa____ phi______ frames
    -       48.0000   83.0000 -148.9196 25

#__ type_ start__ end____ width___ exp.time_
 15 omega   14.00   39.00   1.0000    1.0000
omega____ theta____ kappa____ phi______ frames
    -       48.0000   82.0000   30.7011 25

#__ type_ start__ end____ width___ exp.time_
 16 omega   15.00   45.00   1.0000    1.0000
omega____ theta____ kappa____ phi______ frames
    -       48.0000   80.0000   95.6098 30

#__ type_ start__ end____ width___ exp.time_
 17 omega   18.00   43.00   1.0000    1.0000
omega____ theta____ kappa____ phi______ frames
    -       52.0000   81.0000   50.5265 25

#__ type_ start__ end____ width___ exp.time_
 18 omega   29.00  112.00   1.0000    1.0000
omega____ theta____ kappa____ phi______ frames
    -       54.0000 -125.0000 -180.0000 83

#__ type_ start__ end____ width___ exp.time_
 19 omega   84.00  116.00   1.0000    1.0000
omega____ theta____ kappa____ phi______ frames
    -       56.0000   75.0000  -60.2692 32

#__ type_ start__ end____ width___ exp.time_
 20 omega   76.00  119.00   1.0000    1.0000
omega____ theta____ kappa____ phi______ frames
    -       56.0000   75.0000 -177.6919 43

#__ type_ start__ end____ width___ exp.time_
 21 omega   25.00   63.00   1.0000    1.0000
omega____ theta____ kappa____ phi______ frames
    -       56.0000   75.0000 -177.6919 38

#__ type_ start__ end____ width___ exp.time_
 22 omega   98.00  125.00   1.0000    1.0000
omega____ theta____ kappa____ phi______ frames
    -       56.0000   68.0000   91.0077 27

#__ type_ start__ end____ width___ exp.time_
 23 omega   35.00   66.00   1.0000    1.0000
omega____ theta____ kappa____ phi______ frames
    -       56.0000   68.0000   91.0077 31

#__ type_ start__ end____ width___ exp.time_
 24 omega   25.00   63.00   1.0000    1.0000
omega____ theta____ kappa____ phi______ frames
    -       56.0000   75.0000  -60.2692 38

#__ type_ start__ end____ width___ exp.time_
 25 omega   29.00   58.00   1.0000    1.0000
omega____ theta____ kappa____ phi______ frames
    -       60.0000   75.0000 -120.3520 29

#__ type_ start__ end____ width___ exp.time_
 26 omega   86.00  124.00   1.0000    1.0000
omega____ theta____ kappa____ phi______ frames
    -       60.0000   73.0000   52.2998 38

#__ type_ start__ end____ width___ exp.time_
 27 omega   31.00   65.00   1.0000    1.0000
omega____ theta____ kappa____ phi______ frames
    -       60.0000   73.0000   52.2998 34

#__ type_ start__ end____ width___ exp.time_
 28 omega   33.00   59.00   1.0000    1.0000
omega____ theta____ kappa____ phi______ frames
    -       60.0000   69.0000    4.2335 26

#__ type_ start__ end____ width___ exp.time_
 29 omega   38.00   66.00   1.0000    1.0000
omega____ theta____ kappa____ phi______ frames
    -       68.0000   74.0000  122.5518 28

#__ type_ start__ end____ width___ exp.time_
 30 omega  100.00  132.00   1.0000    1.0000
omega____ theta____ kappa____ phi______ frames
    -       68.0000   74.0000  122.5518 32

#__ type_ start__ end____ width___ exp.time_
 31 omega   46.00   78.00   1.0000    1.0000
omega____ theta____ kappa____ phi______ frames
    -       72.0000   66.0000   16.8396 32

#__ type_ start__ end____ width___ exp.time_
 32 omega  114.00  141.00   1.0000    1.0000
omega____ theta____ kappa____ phi______ frames
    -       72.0000   66.0000   16.8396 27

#__ type_ start__ end____ width___ exp.time_
 33 omega   50.00   76.00   1.0000    1.0000
omega____ theta____ kappa____ phi______ frames
    -       72.0000   57.0000   -0.4776 26

#__ type_ start__ end____ width___ exp.time_
 34 omega  113.00  139.00   1.0000    1.0000
omega____ theta____ kappa____ phi______ frames
    -       72.0000   57.0000   -0.4776 26

#__ type_ start__ end____ width___ exp.time_
 35 omega   45.00  142.00   1.0000    1.0000
omega____ theta____ kappa____ phi______ frames
    -       72.0000   69.0000 -121.3127 97

#__ type_ start__ end____ width___ exp.time_
 36 omega  117.00  145.00   1.0000    1.0000
omega____ theta____ kappa____ phi______ frames
    -       76.0000   66.0000  -37.6117 28

#__ type_ start__ end____ width___ exp.time_
 37 omega   50.00   82.00   1.0000    1.0000
omega____ theta____ kappa____ phi______ frames
    -       76.0000   66.0000  -37.6117 32

#__ type_ start__ end____ width___ exp.time_
 38 omega  112.00  147.00   1.0000    1.0000
omega____ theta____ kappa____ phi______ frames
    -       76.0000   77.0000 -162.2208 35

#__ type_ start__ end____ width___ exp.time_
 39 omega   44.00   84.00   1.0000    1.0000
omega____ theta____ kappa____ phi______ frames
    -       76.0000   77.0000 -162.2208 40

#__ type_ start__ end____ width___ exp.time_
 40 omega   58.00   84.00   1.0000    1.0000
omega____ theta____ kappa____ phi______ frames
    -       80.0000   57.0000  143.7781 26

#__ type_ start__ end____ width___ exp.time_
 41 omega  120.00  146.00   1.0000    1.0000
omega____ theta____ kappa____ phi______ frames
    -       80.0000   70.0000   74.0237 26

#__ type_ start__ end____ width___ exp.time_
 42 omega   53.00   78.00   1.0000    1.0000
omega____ theta____ kappa____ phi______ frames
    -       80.0000   70.0000   74.0237 25

#__ type_ start__ end____ width___ exp.time_
 43 omega  122.00  149.00   1.0000    1.0000
omega____ theta____ kappa____ phi______ frames
    -       80.0000   56.0000  164.0049 27

#__ type_ start__ end____ width___ exp.time_
 44 omega   63.00   90.00   1.0000    1.0000
omega____ theta____ kappa____ phi______ frames
    -       80.0000   56.0000  164.0049 27

#__ type_ start__ end____ width___ exp.time_
 45 omega   52.00   78.00   1.0000    1.0000
omega____ theta____ kappa____ phi______ frames
    -       80.0000   72.0000   97.7990 26

#__ type_ start__ end____ width___ exp.time_
 46 omega  120.00  150.00   1.0000    1.0000
omega____ theta____ kappa____ phi______ frames
    -       80.0000   72.0000   97.7990 30

#__ type_ start__ end____ width___ exp.time_
 47 omega  119.00  145.00   1.0000    1.0000
omega____ theta____ kappa____ phi______ frames
    -       80.0000   57.0000  143.7781 26

#__ type_ start__ end____ width___ exp.time_
 48 omega   56.00   82.00   1.0000    1.5000
omega____ theta____ kappa____ phi______ frames
    -       84.0000   71.0000   26.3497 26

#__ type_ start__ end____ width___ exp.time_
 49 omega   57.00   82.00   1.0000    1.5000
omega____ theta____ kappa____ phi______ frames
    -       84.0000   70.0000  -78.6148 25

#__ type_ start__ end____ width___ exp.time_
 50 omega  114.00  154.00   1.0000    1.5000
omega____ theta____ kappa____ phi______ frames
    -       84.0000   73.0000  -95.9455 40

#__ type_ start__ end____ width___ exp.time_
 51 omega   55.00   81.00   1.0000    1.5000
omega____ theta____ kappa____ phi______ frames
    -       84.0000   73.0000  -95.9455 26

#__ type_ start__ end____ width___ exp.time_
 52 omega  125.00  154.00   1.0000    1.5000
omega____ theta____ kappa____ phi______ frames
    -       84.0000   70.0000  -78.6148 29

#__ type_ start__ end____ width___ exp.time_
 53 omega  127.00  154.00   1.0000    1.5000
omega____ theta____ kappa____ phi______ frames
    -       84.0000   71.0000   26.3497 27

#__ type_ start__ end____ width___ exp.time_
 54 omega  133.00  158.00   1.0000    1.5000
omega____ theta____ kappa____ phi______ frames
    -       88.0000   69.0000   71.8973 25

#__ type_ start__ end____ width___ exp.time_
 55 omega   61.00   95.00   1.0000    1.5000
omega____ theta____ kappa____ phi______ frames
    -       88.0000   69.0000   71.8973 34

#__ type_ start__ end____ width___ exp.time_
 56 omega  128.00  155.00   1.0000    1.5000
omega____ theta____ kappa____ phi______ frames
    -       88.0000   63.0000   44.8304 27

#__ type_ start__ end____ width___ exp.time_
 57 omega   64.00   90.00   1.0000    1.5000
omega____ theta____ kappa____ phi______ frames
    -       88.0000   63.0000   44.8304 26

#__ type_ start__ end____ width___ exp.time_
 58 omega  129.00  159.00   1.0000    1.5000
omega____ theta____ kappa____ phi______ frames
    -       92.0000   77.0000  165.9855 30

#__ type_ start__ end____ width___ exp.time_
 59 omega   60.00   86.00   1.0000    1.5000
omega____ theta____ kappa____ phi______ frames
    -       92.0000   77.0000  165.9855 26

#__ type_ start__ end____ width___ exp.time_
 60 omega  135.00  162.00   1.0000    1.5000
omega____ theta____ kappa____ phi______ frames
    -       92.0000   72.0000  -16.6362 27

#__ type_ start__ end____ width___ exp.time_
 61 omega   63.00   93.00   1.0000    1.5000
omega____ theta____ kappa____ phi______ frames
    -       92.0000   72.0000  -16.6362 30

#__ type_ start__ end____ width___ exp.time_
 62 omega  141.00  166.00   1.0000    1.5000
omega____ theta____ kappa____ phi______ frames
    -       96.0000   52.0000  127.1871 25

#__ type_ start__ end____ width___ exp.time_
 63 omega   74.00  101.00   1.0000    1.5000
omega____ theta____ kappa____ phi______ frames
    -       96.0000   52.0000  127.1871 27

#__ type_ start__ end____ width___ exp.time_
 64 omega  141.00  166.00   1.0000    1.5000
omega____ theta____ kappa____ phi______ frames
    -       96.0000   74.0000  172.3824 25

#__ type_ start__ end____ width___ exp.time_
 65 omega   66.00   92.00   1.0000    1.5000
omega____ theta____ kappa____ phi______ frames
    -       96.0000   74.0000  172.3824 26

#__ type_ start__ end____ width___ exp.time_
 66 omega  141.00  170.00   1.0000    1.5000
omega____ theta____ kappa____ phi______ frames
    -      100.0000   69.0000   28.3771 29

#__ type_ start__ end____ width___ exp.time_
 67 omega   76.00  103.00   1.0000    1.5000
omega____ theta____ kappa____ phi______ frames
    -      100.0000   69.0000   28.3771 27

#__ type_ start__ end____ width___ exp.time_
 68 omega   44.00  114.00   1.0000    1.5000
omega____ theta____ kappa____ phi______ frames
    -      108.0000 -111.0000  -60.0000 70

#__ type_ start__ end____ width___ exp.time_
 69 omega   54.00  109.00   1.0000    1.5000
omega____ theta____ kappa____ phi______ frames
    -      108.0000 -111.0000  150.0000 55

#__ type_ start__ end____ width___ exp.time_
 70 omega  135.00  174.00   1.0000    1.5000
omega____ theta____ kappa____ phi______ frames
    -      108.0000  111.0000  -60.0000 39

#__ type_ start__ end____ width___ exp.time_
 71 omega   35.00  146.00   1.0000    1.5000
omega____ theta____ kappa____ phi______ frames
    -      108.0000  -91.0000  -30.0000 111

#__ type_ start__ end____ width___ exp.time_
 72 omega   84.00  147.00   1.0000    1.5000
omega____ theta____ kappa____ phi______ frames
    -      108.0000  178.0000  -30.0000 63

#__ type_ start__ end____ width___ exp.time_
 73 omega   77.00  177.00   1.0000    1.5000
omega____ theta____ kappa____ phi______ frames
    -      108.0000   77.0000  -90.0000 100

#__ type_ start__ end____ width___ exp.time_
 74 omega   76.00  153.00   1.0000    1.5000
omega____ theta____ kappa____ phi______ frames
    -      108.0000   77.0000  150.0000 77

#__ type_ start__ end____ width___ exp.time_
 75 omega   76.00  176.00   1.0000    1.5000
omega____ theta____ kappa____ phi______ frames
    -      108.0000   77.0000 -120.0000 100

#__ type_ start__ end____ width___ exp.time_
 76 omega   76.00  156.00   1.0000    1.5000
omega____ theta____ kappa____ phi______ frames
    -      108.0000   77.0000   90.0000 80

#__ type_ start__ end____ width___ exp.time_
 77 omega   47.00  102.00   1.0000    1.5000
omega____ theta____ kappa____ phi______ frames
    -      108.0000  -50.0000  -30.0000 55

#__ type_ start__ end____ width___ exp.time_
 78 omega   76.00  171.00   1.0000    1.5000
omega____ theta____ kappa____ phi______ frames
    -      108.0000   77.0000 -150.0000 95

#__ type_ start__ end____ width___ exp.time_
 79 omega   76.00  177.00   1.0000    1.5000
omega____ theta____ kappa____ phi______ frames
    -      108.0000   77.0000   60.0000 101

#__ type_ start__ end____ width___ exp.time_
 80 omega   76.00  176.00   1.0000    1.5000
omega____ theta____ kappa____ phi______ frames
    -      108.0000   77.0000  120.0000 100

#__ type_ start__ end____ width___ exp.time_
 81 omega   76.00  157.00   1.0000    1.5000
omega____ theta____ kappa____ phi______ frames
    -      108.0000   77.0000  -60.0000 81

#__ type_ start__ end____ width___ exp.time_
 82 omega   76.00  153.00   1.0000    1.5000
omega____ theta____ kappa____ phi______ frames
    -      108.0000   77.0000    0.0000 77

#__ type_ start__ end____ width___ exp.time_
 83 omega   76.00  150.00   1.0000    1.5000
omega____ theta____ kappa____ phi______ frames
    -      108.0000   77.0000   30.0000 74

#__ type_ start__ end____ width___ exp.time_
 84 omega   76.00  177.00   1.0000    1.5000
omega____ theta____ kappa____ phi______ frames
    -      108.0000   77.0000  -30.0000 101

#__ type_ start__ end____ width___ exp.time_
 85 omega   76.00  161.00   1.0000    1.5000
omega____ theta____ kappa____ phi______ frames
    -      108.0000   77.0000 -180.0000 85
;
_diffrn_measurement_device_type 'SuperNova, Dual, Cu at zero, Eos'
_diffrn_measurement_method '\w scans'
_diffrn_orient_matrix_UB_11 0.1048535000
_diffrn_orient_matrix_UB_12 -0.0306832000
_diffrn_orient_matrix_UB_13 -0.0512924000
_diffrn_orient_matrix_UB_21 0.1023591000
_diffrn_orient_matrix_UB_22 -0.0736509000
_diffrn_orient_matrix_UB_23 0.0550114000
_diffrn_orient_matrix_UB_31 -0.1527371000
_diffrn_orient_matrix_UB_32 -0.0571007000
_diffrn_orient_matrix_UB_33 0.0019428000
_diffrn_radiation_monochromator mirror
_diffrn_radiation_type CuK\a
_diffrn_radiation_wavelength 1.54184
_diffrn_reflns_av_R_equivalents 0.0257
_diffrn_reflns_av_unetI/netI 0.0274
_diffrn_reflns_Laue_measured_fraction_full 0.998
_diffrn_reflns_Laue_measured_fraction_max 0.998
_diffrn_reflns_limit_h_max 8
_diffrn_reflns_limit_h_min -8
_diffrn_reflns_limit_k_max 20
_diffrn_reflns_limit_k_min -20
_diffrn_reflns_limit_l_max 26
_diffrn_reflns_limit_l_min -26
_diffrn_reflns_number 39748
_diffrn_reflns_point_group_measured_fraction_full 0.925
_diffrn_reflns_point_group_measured_fraction_max 0.925
_diffrn_reflns_theta_full 66.595
_diffrn_reflns_theta_max 66.595
_diffrn_reflns_theta_min 4.105
_diffrn_source 'SuperNova (Cu) X-ray Source'
_exptl_absorpt_coefficient_mu 0.557
_exptl_absorpt_correction_T_max 1.00000
_exptl_absorpt_correction_T_min 0.48419
_exptl_absorpt_correction_type multi-scan
_exptl_absorpt_process_details
;
CrysAlisPro, Agilent Technologies,
Version 1.171.36.28 (release 01-02-2013 CrysAlis171 .NET)
(compiled Feb  1 2013,16:14:44)
Empirical absorption correction using spherical harmonics,
 implemented in SCALE3 ABSPACK scaling algorithm.
;
_exptl_crystal_colour 'clear light colourless'
_exptl_crystal_colour_lustre clear
_exptl_crystal_colour_modifier light
_exptl_crystal_colour_primary colourless
_exptl_crystal_density_diffrn 1.122
_exptl_crystal_description block
_exptl_crystal_F_000 930
_exptl_crystal_size_max 0.18
_exptl_crystal_size_mid 0.15
_exptl_crystal_size_min 0.12
_refine_diff_density_max 0.527
_refine_diff_density_min -0.179
_refine_diff_density_rms 0.032
_refine_ls_abs_structure_details
;
 Flack x determined using 6703 quotients [(I+)-(I-)]/[(I+)+(I-)]
 (Parsons, Flack and Wagner, Acta Cryst. B69 (2013) 249-259).
;
_refine_ls_abs_structure_Flack 0.10(7)
_refine_ls_extinction_method none
_refine_ls_goodness_of_fit_ref 1.023
_refine_ls_hydrogen_treatment mixed
_refine_ls_matrix_type full
_refine_ls_number_parameters 1141
_refine_ls_number_reflns 16407
_refine_ls_number_restraints 3
_refine_ls_restrained_S_all 1.023
_refine_ls_R_factor_all 0.0453
_refine_ls_R_factor_gt 0.0432
_refine_ls_shift/su_max 0.001
_refine_ls_shift/su_mean 0.000
_refine_ls_structure_factor_coef Fsqd
_refine_ls_weighting_details 'w=1/[\s^2^(Fo^2^)+(0.0723P)^2^+0.2973P] where P=(Fo^2^+2Fc^2^)/3'
_refine_ls_weighting_scheme calc
_refine_ls_wR_factor_gt 0.1153
_refine_ls_wR_factor_ref 0.1178
_reflns_Friedel_coverage 0.854
_reflns_Friedel_fraction_full 0.852
_reflns_Friedel_fraction_max 0.852
_reflns_number_gt 15637
_reflns_number_total 16407
_reflns_threshold_expression 'I > 2\s(I)'
_cod_data_source_file np9b00616_si_003.cif
_cod_data_source_block weiwj_ac_18_1_93
_cod_original_cell_volume 2512.78(12)
_cod_database_code 1552571
_shelx_shelxl_version_number 2018/3
_shelx_space_group_comment
;
The symmetry employed for this shelxl refinement is uniquely defined
by the following loop, which should always be used as a source of
symmetry information in preference to the above space-group names.
They are only intended as comments.
;
_reflns_odcompleteness_completeness 99.72
_reflns_odcompleteness_iscentric 1
_reflns_odcompleteness_theta 66.97
_olex2_refinement_description
;
1. Fixed Uiso
 At 1.2 times of:
  All C(H) groups, All C(H,H) groups
 At 1.5 times of:
  All C(H,H,H) groups, All O(H) groups
2.a Ternary CH refined with riding coordinates:
 C3(H3A), C5(H5), C8(H8), C17(H17), C20(H20), C23(H23), C3A(H3AA), C5A(H5A),
 C8A(H8A), C17A(H17A), C20A(H20A), C23A(H23A), C3B(H3B), C5B(H5B), C8B(H8B),
 C17B(H17B), C20B(H20B), C23B(H23B)
2.b Secondary CH2 refined with riding coordinates:
 C1(H1A,H1B), C2(H2A,H2B), C6(H6A,H6B), C7(H7A,H7B), C11(H11A,H11B), C12(H12A,
 H12B), C15(H15A,H15B), C16(H16A,H16B), C19(H19A,H19B), C22(H22A,H22B),
 C1A(H1AA,H1AB), C2A(H2AA,H2AB), C6A(H6AA,H6AB), C7A(H7AA,H7AB), C11A(H11C,
 H11D), C12A(H12C,H12D), C15A(H15C,H15D), C16A(H16C,H16D), C19A(H19C,H19D),
 C22A(H22C,H22D), C1B(H1BA,H1BB), C2B(H2BA,H2BB), C6B(H6BA,H6BB), C7B(H7BA,
 H7BB), C11B(H11E,H11F), C12B(H12E,H12F), C15B(H15E,H15F), C16B(H16E,H16F),
 C19B(H19E,H19F), C22B(H22E,H22F)
2.c Aromatic/amide H refined with riding coordinates:
 C24(H24), C24A(H24A), C24B(H24B), C32(H32), C33(H33), C34(H34), C35(H35),
 C36(H36), C37(H37), C38(H38), C39(H39), C40(H40), C41(H41), C42(H42), C43(H43),
  C44(H44A), C45(H45), C46(H46)
2.d Idealised Me refined as rotating group:
 C18(H18A,H18B,H18C), C21(H21A,H21B,H21C), C27(H27A,H27B,H27C), C28(H28A,H28B,
 H28C), C29(H29A,H29B,H29C), C30(H30A,H30B,H30C), C31(H31A,H31B,H31C),
 C18A(H18D,H18E,H18F), C21A(H21D,H21E,H21F), C27A(H27D,H27E,H27F), C28A(H28D,
 H28E,H28F), C29A(H29D,H29E,H29F), C30A(H30D,H30E,H30F), C31A(H31D,H31E,H31F),
 C18B(H18G,H18H,H18I), C21B(H21G,H21H,H21I), C27B(H27G,H27H,H27I), C28B(H28G,
 H28H,H28I), C29B(H29G,H29H,H29I), C30B(H30G,H30H,H30I), C31B(H31G,H31H,H31I)
2.e Idealised tetrahedral OH refined as rotating group:
 O3(H3), O98(H98), O44(H44), O133(H133)
;
_olex2_date_sample_data_collection 2018-12-03
_olex2_submission_special_instructions 'No special instructions were received'

loop_
_space_group_symop_operation_xyz
'x, y, z'

loop_
_atom_site_label
_atom_site_type_symbol
_atom_site_fract_x
_atom_site_fract_y
_atom_site_fract_z
_atom_site_U_iso_or_equiv
_atom_site_adp_type
_atom_site_occupancy
_atom_site_site_symmetry_order
_atom_site_calc_flag
_atom_site_refinement_flags_posn
O1 O 0.1764(4) 0.61443(18) 0.94025(12) 0.0745(7) Uani 1 1 d .
O2 O 0.4719(2) 0.82044(13) 0.26853(9) 0.0438(4) Uani 1 1 d .
H2 H 0.466(8) 0.809(4) 0.232(3) 0.109(17) Uiso 1 1 d .
O3 O -0.1743(3) 0.79980(15) 0.28737(13) 0.0603(6) Uani 1 1 d .
H3 H -0.284965 0.805019 0.280435 0.090 Uiso 1 1 calc GR
O4 O -0.2067(3) 0.66507(17) 0.30385(18) 0.0801(8) Uani 1 1 d .
C1 C 0.3560(4) 0.5718(2) 0.82991(14) 0.0557(8) Uani 1 1 d .
H1A H 0.385976 0.623964 0.834747 0.067 Uiso 1 1 calc R
H1B H 0.461444 0.548955 0.810951 0.067 Uiso 1 1 calc R
C2 C 0.3120(5) 0.5070(2) 0.89721(16) 0.0631(9) Uani 1 1 d .
H2A H 0.290439 0.453627 0.892541 0.076 Uiso 1 1 calc R
H2B H 0.416390 0.496222 0.925960 0.076 Uiso 1 1 calc R
C3 C 0.1437(5) 0.5398(2) 0.92725(14) 0.0554(8) Uani 1 1 d .
H3A H 0.116237 0.495451 0.968680 0.066 Uiso 1 1 calc R
C4 C -0.0270(4) 0.56217(18) 0.88313(14) 0.0459(6) Uani 1 1 d .
C5 C 0.0223(4) 0.62504(16) 0.81459(12) 0.0391(6) Uani 1 1 d .
H5 H 0.058799 0.674999 0.822291 0.047 Uiso 1 1 calc R
C6 C -0.1368(4) 0.65878(19) 0.76646(13) 0.0457(6) Uani 1 1 d .
H6A H -0.182546 0.611950 0.757666 0.055 Uiso 1 1 calc R
H6B H -0.236150 0.685648 0.785240 0.055 Uiso 1 1 calc R
C7 C -0.0725(4) 0.72325(18) 0.70296(13) 0.0449(6) Uani 1 1 d .
H7A H -0.013968 0.766494 0.712574 0.054 Uiso 1 1 calc R
H7B H -0.177929 0.751087 0.675364 0.054 Uiso 1 1 calc R
C8 C 0.0628(3) 0.68025(15) 0.66656(12) 0.0342(5) Uani 1 1 d .
H8 H -0.007026 0.641458 0.654565 0.041 Uiso 1 1 calc R
C9 C 0.2214(3) 0.62293(17) 0.71102(12) 0.0385(6) Uani 1 1 d .
C10 C 0.1915(4) 0.59072(17) 0.78529(13) 0.0393(6) Uani 1 1 d .
C11 C 0.4175(4) 0.6393(2) 0.68740(14) 0.0544(8) Uani 1 1 d .
H11A H 0.496562 0.587568 0.708576 0.065 Uiso 1 1 calc R
H11B H 0.454726 0.682743 0.702572 0.065 Uiso 1 1 calc R
C12 C 0.4551(4) 0.6674(2) 0.61343(14) 0.0509(7) Uani 1 1 d .
H12A H 0.526436 0.716065 0.600767 0.061 Uiso 1 1 calc R
H12B H 0.528898 0.621547 0.604363 0.061 Uiso 1 1 calc R
C13 C 0.2810(3) 0.69136(16) 0.57140(12) 0.0361(5) Uani 1 1 d .
C14 C 0.1350(3) 0.74113(16) 0.60186(12) 0.0366(5) Uani 1 1 d .
C15 C -0.0095(4) 0.7764(2) 0.54716(14) 0.0489(7) Uani 1 1 d .
H15A H -0.080720 0.826831 0.550114 0.059 Uiso 1 1 calc R
H15B H -0.092471 0.734059 0.549862 0.059 Uiso 1 1 calc R
C16 C 0.1019(4) 0.7984(2) 0.48288(14) 0.0539(8) Uani 1 1 d .
H16A H 0.102237 0.859600 0.462352 0.065 Uiso 1 1 calc R
H16B H 0.048229 0.776765 0.452778 0.065 Uiso 1 1 calc R
C17 C 0.3017(4) 0.75571(16) 0.50080(12) 0.0385(6) Uani 1 1 d .
H17 H 0.376144 0.799488 0.503308 0.046 Uiso 1 1 calc R
C18 C 0.2100(4) 0.60996(18) 0.56921(14) 0.0478(7) Uani 1 1 d .
H18A H 0.297542 0.583397 0.546766 0.072 Uiso 1 1 calc GR
H18B H 0.094767 0.624140 0.546548 0.072 Uiso 1 1 calc GR
H18C H 0.193300 0.571426 0.612934 0.072 Uiso 1 1 calc GR
C19 C 0.1786(4) 0.53202(17) 0.74722(14) 0.0480(7) Uani 1 1 d .
H19A H 0.057731 0.517182 0.741318 0.058 Uiso 1 1 calc R
H19B H 0.277267 0.486988 0.752347 0.058 Uiso 1 1 calc R
C20 C 0.3892(4) 0.72151(17) 0.44849(12) 0.0405(6) Uani 1 1 d .
H20 H 0.309865 0.681165 0.443072 0.049 Uiso 1 1 calc R
C21 C 0.5811(5) 0.6753(2) 0.46645(15) 0.0591(8) Uani 1 1 d .
H21A H 0.630600 0.658593 0.431004 0.089 Uiso 1 1 calc GR
H21B H 0.573819 0.625544 0.504899 0.089 Uiso 1 1 calc GR
H21C H 0.659419 0.712527 0.474738 0.089 Uiso 1 1 calc GR
C22 C 0.4036(4) 0.79405(18) 0.38165(12) 0.0411(6) Uani 1 1 d .
H22A H 0.307726 0.839613 0.378655 0.049 Uiso 1 1 calc R
H22B H 0.521175 0.816868 0.378615 0.049 Uiso 1 1 calc R
C23 C 0.3850(3) 0.76284(17) 0.32482(12) 0.0375(5) Uani 1 1 d .
H23 H 0.445110 0.704851 0.335487 0.045 Uiso 1 1 calc R
C24 C 0.1870(4) 0.76516(17) 0.30990(12) 0.0394(6) Uani 1 1 d .
H24 H 0.123494 0.819047 0.293380 0.047 Uiso 1 1 calc R
C25 C 0.0905(4) 0.70077(18) 0.31711(14) 0.0436(6) Uani 1 1 d .
C26 C -0.1092(4) 0.71906(19) 0.30143(14) 0.0464(6) Uani 1 1 d .
C27 C 0.1626(6) 0.6086(2) 0.3416(3) 0.0834(13) Uani 1 1 d .
H27A H 0.291821 0.603411 0.350055 0.125 Uiso 1 1 calc GR
H27B H 0.142562 0.584035 0.309223 0.125 Uiso 1 1 calc GR
H27C H 0.099662 0.579157 0.381156 0.125 Uiso 1 1 calc GR
C28 C -0.1826(5) 0.6042(2) 0.91434(17) 0.0666(9) Uani 1 1 d .
H28A H -0.150984 0.658646 0.912915 0.100 Uiso 1 1 calc GR
H28B H -0.199358 0.568446 0.958935 0.100 Uiso 1 1 calc GR
H28C H -0.294512 0.611678 0.890629 0.100 Uiso 1 1 calc GR
C29 C -0.0900(5) 0.4805(2) 0.88037(18) 0.0625(8) Uani 1 1 d .
H29A H -0.198888 0.493687 0.854216 0.094 Uiso 1 1 calc GR
H29B H -0.116052 0.443361 0.923765 0.094 Uiso 1 1 calc GR
H29C H 0.005264 0.452793 0.861375 0.094 Uiso 1 1 calc GR
C30 C 0.2096(5) 0.8177(2) 0.61132(15) 0.0545(7) Uani 1 1 d .
H30A H 0.294310 0.797931 0.647161 0.082 Uiso 1 1 calc GR
H30B H 0.109571 0.853553 0.620474 0.082 Uiso 1 1 calc GR
H30C H 0.271512 0.849523 0.572237 0.082 Uiso 1 1 calc GR
C31 C 0.2786(11) 0.5984(5) 0.9970(3) 0.126(2) Uani 1 1 d .
H31A H 0.406264 0.586418 0.988522 0.189 Uiso 1 1 calc GR
H31B H 0.236608 0.550322 1.031424 0.189 Uiso 1 1 calc GR
H31C H 0.262773 0.647481 1.010005 0.189 Uiso 1 1 calc GR
O6 O -0.5618(4) -0.2289(2) 1.16524(11) 0.0762(8) Uani 1 1 d .
H6 H -0.602(6) -0.274(3) 1.165(2) 0.068(12) Uiso 1 1 d .
O6DA O -0.4864(8) 0.0687(3) 1.1030(2) 0.1171(14) Uani 1 1 d .
O32 O -0.5340(4) -0.00873(15) 0.48186(11) 0.0630(6) Uani 1 1 d .
O98 O -0.1991(9) 0.0526(2) 1.1346(2) 0.142(2) Uani 1 1 d .
H98 H -0.224838 0.101225 1.134344 0.213 Uiso 1 1 calc GR
C1A C -0.3292(4) -0.0384(2) 0.60457(14) 0.0504(7) Uani 1 1 d .
H1AA H -0.375807 -0.087853 0.600128 0.060 Uiso 1 1 calc R
H1AB H -0.217308 -0.057257 0.630158 0.060 Uiso 1 1 calc R
C2A C -0.2877(4) 0.0252(2) 0.53695(15) 0.0540(7) Uani 1 1 d .
H2AA H -0.233701 0.072742 0.541816 0.065 Uiso 1 1 calc R
H2AB H -0.199110 -0.002242 0.514722 0.065 Uiso 1 1 calc R
C3A C -0.4611(4) 0.05810(19) 0.49587(13) 0.0472(7) Uani 1 1 d .
H3AA H -0.429179 0.101294 0.454428 0.057 Uiso 1 1 calc R
C4A C -0.6129(4) 0.09884(17) 0.52901(13) 0.0426(6) Uani 1 1 d .
C5A C -0.6475(4) 0.03471(16) 0.59888(12) 0.0360(5) Uani 1 1 d .
H5A H -0.685394 -0.015681 0.592225 0.043 Uiso 1 1 calc R
C6A C -0.8058(4) 0.0637(2) 0.63617(13) 0.0454(6) Uani 1 1 d .
H6AA H -0.779872 0.115438 0.642611 0.054 Uiso 1 1 calc R
H6AB H -0.918101 0.075833 0.611067 0.054 Uiso 1 1 calc R
C7A C -0.8303(4) -0.00567(19) 0.70194(13) 0.0437(6) Uani 1 1 d .
H7AA H -0.842123 -0.058978 0.695549 0.052 Uiso 1 1 calc R
H7AB H -0.942229 0.009056 0.722478 0.052 Uiso 1 1 calc R
C8A C -0.6677(3) -0.01673(16) 0.74640(12) 0.0335(5) Uani 1 1 d .
H8A H -0.667956 0.037777 0.753087 0.040 Uiso 1 1 calc R
C9A C -0.4802(3) -0.02920(15) 0.71349(12) 0.0339(5) Uani 1 1 d .
C10A C -0.4705(4) 0.00358(16) 0.63904(12) 0.0373(5) Uani 1 1 d .
C11A C -0.3530(4) -0.10907(19) 0.74964(13) 0.0461(7) Uani 1 1 d .
H11C H -0.228739 -0.098761 0.734080 0.055 Uiso 1 1 calc R
H11D H -0.386982 -0.155380 0.737237 0.055 Uiso 1 1 calc R
C12A C -0.3506(4) -0.13960(19) 0.82531(13) 0.0460(7) Uani 1 1 d .
H12C H -0.362769 -0.200261 0.842691 0.055 Uiso 1 1 calc R
H12D H -0.232629 -0.130771 0.839244 0.055 Uiso 1 1 calc R
C13A C -0.5032(3) -0.09383(16) 0.85420(12) 0.0346(5) Uani 1 1 d .
C14A C -0.6833(3) -0.08387(16) 0.81524(12) 0.0351(5) Uani 1 1 d .
C15A C -0.8287(4) -0.0554(2) 0.85781(14) 0.0483(7) Uani 1 1 d .
H15C H -0.836224 0.005784 0.847241 0.058 Uiso 1 1 calc R
H15D H -0.948572 -0.070832 0.851415 0.058 Uiso 1 1 calc R
C16A C -0.7637(4) -0.1023(2) 0.92818(14) 0.0530(7) Uani 1 1 d .
H16C H -0.843558 -0.146113 0.950663 0.064 Uiso 1 1 calc R
H16D H -0.766629 -0.062786 0.951488 0.064 Uiso 1 1 calc R
C17A C -0.5646(4) -0.14304(18) 0.92576(12) 0.0400(6) Uani 1 1 d .
H17A H -0.572212 -0.202297 0.929620 0.048 Uiso 1 1 calc R
C18A C -0.4427(4) -0.00779(18) 0.84992(14) 0.0458(6) Uani 1 1 d .
H18D H -0.409901 0.023382 0.805641 0.069 Uiso 1 1 calc GR
H18E H -0.338575 -0.016953 0.877736 0.069 Uiso 1 1 calc GR
H18F H -0.541891 0.024144 0.863682 0.069 Uiso 1 1 calc GR
C19A C -0.3968(4) 0.05271(18) 0.67663(12) 0.0408(6) Uani 1 1 d .
H19C H -0.465987 0.105724 0.675085 0.049 Uiso 1 1 calc R
H19D H -0.264529 0.052316 0.678531 0.049 Uiso 1 1 calc R
C20A C -0.4465(4) -0.1445(2) 0.98279(13) 0.0466(6) Uani 1 1 d .
H20A H -0.437873 -0.085555 0.979486 0.056 Uiso 1 1 calc R
C21A C -0.2527(5) -0.1863(3) 0.98085(17) 0.0788(13) Uani 1 1 d .
H21D H -0.184384 -0.186658 1.017530 0.118 Uiso 1 1 calc GR
H21E H -0.193126 -0.154778 0.941093 0.118 Uiso 1 1 calc GR
H21F H -0.258207 -0.243706 0.982702 0.118 Uiso 1 1 calc GR
C22A C -0.5411(5) -0.1903(2) 1.04777(14) 0.0529(7) Uani 1 1 d .
H22C H -0.667110 -0.165059 1.045864 0.063 Uiso 1 1 calc R
H22D H -0.544831 -0.249394 1.052126 0.063 Uiso 1 1 calc R
C23A C -0.4518(5) -0.1880(2) 1.10897(13) 0.0531(7) Uani 1 1 d .
H23A H -0.327439 -0.217327 1.113960 0.064 Uiso 1 1 calc R
C24A C -0.4459(5) -0.1000(2) 1.10804(14) 0.0585(8) Uani 1 1 d .
H24A H -0.558454 -0.067218 1.103148 0.070 Uiso 1 1 calc R
C25A C -0.3008(6) -0.0618(2) 1.11328(15) 0.0673(10) Uani 1 1 d .
C26A C -0.3407(10) 0.0265(3) 1.11664(19) 0.0917(16) Uani 1 1 d .
C27A C -0.1070(7) -0.0996(4) 1.1194(3) 0.0999(15) Uani 1 1 d .
H27D H -0.103570 -0.160526 1.133992 0.150 Uiso 1 1 calc GR
H27E H -0.044838 -0.083542 1.150404 0.150 Uiso 1 1 calc GR
H27F H -0.047136 -0.079176 1.077674 0.150 Uiso 1 1 calc GR
C28A C -0.5550(5) 0.18270(19) 0.52975(16) 0.0557(7) Uani 1 1 d .
H28D H -0.441670 0.172115 0.553210 0.084 Uiso 1 1 calc GR
H28E H -0.648518 0.208433 0.550790 0.084 Uiso 1 1 calc GR
H28F H -0.538395 0.220369 0.485730 0.084 Uiso 1 1 calc GR
C29A C -0.7897(5) 0.1195(2) 0.48831(15) 0.0594(8) Uani 1 1 d .
H29D H -0.763159 0.152049 0.443695 0.089 Uiso 1 1 calc GR
H29E H -0.879944 0.151884 0.505365 0.089 Uiso 1 1 calc GR
H29F H -0.836340 0.067446 0.490481 0.089 Uiso 1 1 calc GR
C30A C -0.7322(5) -0.16900(19) 0.81215(15) 0.0534(7) Uani 1 1 d .
H30D H -0.646743 -0.186894 0.784027 0.080 Uiso 1 1 calc GR
H30E H -0.854376 -0.161801 0.795313 0.080 Uiso 1 1 calc GR
H30F H -0.726047 -0.211387 0.855195 0.080 Uiso 1 1 calc GR
C31A C -0.4275(7) -0.0362(3) 0.4365(2) 0.0802(12) Uani 1 1 d .
H31D H -0.375216 0.011510 0.405050 0.120 Uiso 1 1 calc GR
H31E H -0.504116 -0.060567 0.414651 0.120 Uiso 1 1 calc GR
H31F H -0.330843 -0.078208 0.459104 0.120 Uiso 1 1 calc GR
O44 O -0.3303(5) 0.52183(16) 0.29248(12) 0.0813(9) Uani 1 1 d .
H44 H -0.275749 0.560892 0.294504 0.122 Uiso 1 1 calc GR
O84 O 0.1176(4) 0.26976(16) 0.95382(12) 0.0694(7) Uani 1 1 d .
O97 O -0.6559(5) 0.2847(2) 0.3214(2) 0.0982(10) Uani 1 1 d .
O133 O -0.4369(5) 0.18586(19) 0.31765(18) 0.0920(9) Uani 1 1 d .
H133 H -0.524916 0.160926 0.315018 0.138 Uiso 1 1 calc GR
C1B C 0.1966(4) 0.2435(2) 0.82757(14) 0.0515(7) Uani 1 1 d .
H1BA H 0.215267 0.299267 0.828205 0.062 Uiso 1 1 calc R
H1BB H 0.282791 0.230741 0.796664 0.062 Uiso 1 1 calc R
C2B C 0.2309(4) 0.1764(2) 0.89581(15) 0.0543(7) Uani 1 1 d .
H2BA H 0.221712 0.120294 0.893944 0.065 Uiso 1 1 calc R
H2BB H 0.354540 0.177823 0.909478 0.065 Uiso 1 1 calc R
C3B C 0.0946(4) 0.19102(19) 0.94594(14) 0.0493(7) Uani 1 1 d .
H3B H 0.117879 0.144714 0.987904 0.059 Uiso 1 1 calc R
C4B C -0.1066(4) 0.19395(18) 0.92607(13) 0.0453(6) Uani 1 1 d .
C5B C -0.1350(4) 0.26064(17) 0.85618(13) 0.0410(6) Uani 1 1 d .
H5B H -0.105838 0.314489 0.859282 0.049 Uiso 1 1 calc R
C6B C -0.3342(4) 0.2772(2) 0.83214(15) 0.0538(8) Uani 1 1 d .
H6BA H -0.374159 0.225496 0.829511 0.065 Uiso 1 1 calc R
H6BB H -0.413881 0.294487 0.862665 0.065 Uiso 1 1 calc R
C7B C -0.3468(4) 0.3469(2) 0.76535(15) 0.0540(8) Uani 1 1 d .
H7BA H -0.291815 0.396030 0.766892 0.065 Uiso 1 1 calc R
H7BB H -0.474813 0.364238 0.753290 0.065 Uiso 1 1 calc R
C8B C -0.2482(3) 0.31560(17) 0.71433(13) 0.0380(5) Uani 1 1 d .
H8B H -0.313218 0.267977 0.713695 0.046 Uiso 1 1 calc R
C9B C -0.0474(3) 0.27760(16) 0.73367(12) 0.0366(5) Uani 1 1 d .
C10B C 0.0009(3) 0.24355(17) 0.80655(13) 0.0389(6) Uani 1 1 d .
C11B C 0.1040(4) 0.3157(2) 0.68516(14) 0.0469(6) Uani 1 1 d .
H11E H 0.209688 0.273481 0.693729 0.056 Uiso 1 1 calc R
H11F H 0.140302 0.363979 0.694379 0.056 Uiso 1 1 calc R
C12B C 0.0597(4) 0.3457(2) 0.61121(14) 0.0450(6) Uani 1 1 d .
H12E H 0.095389 0.402951 0.590222 0.054 Uiso 1 1 calc R
H12F H 0.133052 0.308890 0.592203 0.054 Uiso 1 1 calc R
C13B C -0.1438(3) 0.34562(16) 0.59667(13) 0.0361(5) Uani 1 1 d .
C14B C -0.2614(3) 0.38063(16) 0.64451(13) 0.0385(6) Uani 1 1 d .
C15B C -0.4554(4) 0.3950(2) 0.61578(15) 0.0526(7) Uani 1 1 d .
H15E H -0.517860 0.343730 0.633741 0.063 Uiso 1 1 calc R
H15F H -0.527675 0.440859 0.625424 0.063 Uiso 1 1 calc R
C16B C -0.4284(4) 0.4183(2) 0.54198(15) 0.0513(7) Uani 1 1 d .
H16E H -0.477430 0.476801 0.519279 0.062 Uiso 1 1 calc R
H16F H -0.491845 0.381401 0.526489 0.062 Uiso 1 1 calc R
C17B C -0.2197(4) 0.40718(16) 0.52907(13) 0.0397(6) Uani 1 1 d .
H17B H -0.173143 0.462317 0.521351 0.048 Uiso 1 1 calc R
C18B C -0.1799(5) 0.25478(18) 0.60557(15) 0.0503(7) Uani 1 1 d .
H18G H -0.118041 0.238300 0.571756 0.075 Uiso 1 1 calc GR
H18H H -0.309635 0.251936 0.603141 0.075 Uiso 1 1 calc GR
H18I H -0.134938 0.216918 0.647407 0.075 Uiso 1 1 calc GR
C19B C -0.0277(4) 0.18304(17) 0.77198(14) 0.0462(6) Uani 1 1 d .
H19E H -0.138735 0.154096 0.781917 0.055 Uiso 1 1 calc R
H19F H 0.079704 0.149510 0.763463 0.055 Uiso 1 1 calc R
C20B C -0.1774(4) 0.38495(19) 0.46697(14) 0.0473(6) Uani 1 1 d .
H20B H -0.228343 0.331429 0.472302 0.057 Uiso 1 1 calc R
C21B C 0.0296(5) 0.3744(3) 0.45467(16) 0.0653(9) Uani 1 1 d .
H21G H 0.082640 0.424757 0.453209 0.098 Uiso 1 1 calc GR
H21H H 0.050839 0.365749 0.413802 0.098 Uiso 1 1 calc GR
H21I H 0.085148 0.326134 0.489299 0.098 Uiso 1 1 calc GR
C22B C -0.2722(5) 0.4563(2) 0.40881(15) 0.0536(7) Uani 1 1 d .
H22E H -0.400432 0.464710 0.420134 0.064 Uiso 1 1 calc R
H22F H -0.218033 0.508436 0.403291 0.064 Uiso 1 1 calc R
C23B C -0.2643(5) 0.4435(2) 0.34315(15) 0.0573(8) Uani 1 1 d .
H23B H -0.137678 0.425991 0.333587 0.069 Uiso 1 1 calc R
C24B C -0.3888(5) 0.3809(2) 0.33909(15) 0.0567(8) Uani 1 1 d .
H24B H -0.513932 0.397415 0.339908 0.068 Uiso 1 1 calc R
C25B C -0.3452(5) 0.3054(2) 0.33451(17) 0.0631(8) Uani 1 1 d .
C26B C -0.4960(7) 0.2589(2) 0.32389(18) 0.0665(9) Uani 1 1 d .
C27B C -0.1537(8) 0.2626(4) 0.3391(4) 0.122(2) Uani 1 1 d .
H27G H -0.126237 0.248341 0.300730 0.183 Uiso 1 1 calc GR
H27H H -0.143696 0.211570 0.377027 0.183 Uiso 1 1 calc GR
H27I H -0.068390 0.300323 0.342510 0.183 Uiso 1 1 calc GR
C28B C -0.2322(5) 0.2210(3) 0.97426(16) 0.0665(9) Uani 1 1 d .
H28G H -0.230469 0.280993 0.964965 0.100 Uiso 1 1 calc GR
H28H H -0.189546 0.190192 1.017985 0.100 Uiso 1 1 calc GR
H28I H -0.355294 0.208849 0.970081 0.100 Uiso 1 1 calc GR
C29B C -0.1461(5) 0.1050(2) 0.93074(17) 0.0624(8) Uani 1 1 d .
H29G H -0.123525 0.066058 0.974502 0.094 Uiso 1 1 calc GR
H29H H -0.067542 0.086819 0.901005 0.094 Uiso 1 1 calc GR
H29I H -0.272180 0.106099 0.919649 0.094 Uiso 1 1 calc GR
C30B C -0.2054(5) 0.46714(18) 0.64183(15) 0.0531(7) Uani 1 1 d .
H30G H -0.082717 0.459858 0.658227 0.080 Uiso 1 1 calc GR
H30H H -0.288454 0.489637 0.668122 0.080 Uiso 1 1 calc GR
H30I H -0.210084 0.505956 0.597467 0.080 Uiso 1 1 calc GR
C31B C 0.2290(7) 0.2653(3) 1.0045(3) 0.0927(14) Uani 1 1 d .
H31G H 0.354187 0.250548 0.994629 0.139 Uiso 1 1 calc GR
H31H H 0.191686 0.222637 1.043921 0.139 Uiso 1 1 calc GR
H31I H 0.218700 0.319492 1.010133 0.139 Uiso 1 1 calc GR
N1 N 0.2664(7) 0.6330(3) 0.1647(2) 0.1014(13) Uani 1 1 d .
C32 C 0.0943(11) 0.6518(5) 0.1458(4) 0.131(2) Uani 1 1 d .
H32 H 0.056139 0.708714 0.122780 0.158 Uiso 1 1 calc R
C33 C -0.0332(12) 0.5947(6) 0.1571(5) 0.159(3) Uani 1 1 d .
H33 H -0.151995 0.612746 0.141062 0.191 Uiso 1 1 calc R
C34 C 0.0130(15) 0.5150(5) 0.1904(4) 0.141(3) Uani 1 1 d .
H34 H -0.076262 0.476908 0.201553 0.169 Uiso 1 1 calc R
C35 C 0.2013(13) 0.4844(4) 0.2106(3) 0.128(2) Uani 1 1 d .
H35 H 0.242281 0.427197 0.230706 0.154 Uiso 1 1 calc R
C36 C 0.3181(11) 0.5523(5) 0.1960(3) 0.125(2) Uani 1 1 d .
H36 H 0.439442 0.537868 0.209963 0.150 Uiso 1 1 calc R
N2 N 0.3070(7) 0.0990(2) 0.2924(2) 0.0901(11) Uani 1 1 d .
C37 C 0.3276(10) 0.0623(4) 0.2491(3) 0.117(2) Uani 1 1 d .
H37 H 0.437597 0.066415 0.225928 0.140 Uiso 1 1 calc R
C38 C 0.2003(11) 0.0186(4) 0.2354(3) 0.121(2) Uani 1 1 d .
H38 H 0.222882 -0.005231 0.203168 0.145 Uiso 1 1 calc R
C39 C 0.0471(9) 0.0101(3) 0.2673(3) 0.1028(17) Uani 1 1 d .
H39 H -0.042601 -0.018999 0.257815 0.123 Uiso 1 1 calc R
C40 C 0.0193(9) 0.0439(7) 0.3146(4) 0.149(3) Uani 1 1 d .
H40 H -0.087065 0.036801 0.339879 0.179 Uiso 1 1 calc R
C41 C 0.1546(10) 0.0897(6) 0.3242(4) 0.135(3) Uani 1 1 d .
H41 H 0.134105 0.115272 0.355536 0.161 Uiso 1 1 calc R
N3 N -0.2807(15) 0.2129(4) 1.1417(2) 0.144(3) Uani 1 1 d .
C42 C -0.442(2) 0.2554(7) 1.1301(5) 0.192(5) Uani 1 1 d .
H42 H -0.540275 0.229261 1.122768 0.231 Uiso 1 1 calc R
C43 C -0.472(3) 0.3407(9) 1.1284(7) 0.249(8) Uani 1 1 d .
H43 H -0.587958 0.370460 1.124041 0.298 Uiso 1 1 calc R
C44 C -0.310(4) 0.3761(9) 1.1337(10) 0.269(10) Uani 1 1 d .
H44A H -0.315222 0.434232 1.125674 0.323 Uiso 1 1 calc R
C45 C -0.153(3) 0.3288(10) 1.1499(11) 0.274(10) Uani 1 1 d .
H45 H -0.052594 0.352388 1.159167 0.329 Uiso 1 1 calc R
C46 C -0.1331(19) 0.2488(7) 1.1532(7) 0.201(5) Uani 1 1 d .
H46 H -0.019534 0.216921 1.163325 0.241 Uiso 1 1 calc R

loop_
_atom_site_aniso_label
_atom_site_aniso_U_11
_atom_site_aniso_U_22
_atom_site_aniso_U_33
_atom_site_aniso_U_23
_atom_site_aniso_U_13
_atom_site_aniso_U_12
O1 0.103(2) 0.0812(17) 0.0465(12) -0.0255(11) -0.0069(12) -0.0265(15)
O2 0.0353(9) 0.0616(12) 0.0340(9) -0.0142(8) 0.0021(7) -0.0127(8)
O3 0.0327(10) 0.0596(13) 0.0878(16) -0.0225(12) -0.0068(10) -0.0098(9)
O4 0.0495(13) 0.0668(15) 0.138(3) -0.0491(16) -0.0008(14) -0.0226(12)
C1 0.0423(16) 0.077(2) 0.0385(14) -0.0099(14) -0.0057(12) 0.0009(15)
C2 0.0558(18) 0.075(2) 0.0435(16) -0.0046(15) -0.0106(13) 0.0042(16)
C3 0.065(2) 0.0561(18) 0.0377(14) -0.0063(12) -0.0001(13) -0.0113(15)
C4 0.0487(16) 0.0438(15) 0.0417(14) -0.0107(11) 0.0033(11) -0.0052(12)
C5 0.0436(14) 0.0349(13) 0.0384(13) -0.0129(10) 0.0008(10) -0.0033(11)
C6 0.0409(15) 0.0500(15) 0.0417(14) -0.0140(12) 0.0035(11) 0.0071(12)
C7 0.0406(14) 0.0485(15) 0.0398(13) -0.0129(11) -0.0001(11) 0.0125(12)
C8 0.0308(12) 0.0361(12) 0.0363(12) -0.0147(10) -0.0024(9) 0.0012(10)
C9 0.0362(13) 0.0431(13) 0.0352(12) -0.0145(11) -0.0052(10) 0.0049(11)
C10 0.0379(13) 0.0388(13) 0.0375(13) -0.0097(10) -0.0039(10) 0.0010(11)
C11 0.0344(14) 0.083(2) 0.0390(14) -0.0158(14) -0.0064(11) 0.0078(14)
C12 0.0356(14) 0.0702(19) 0.0401(14) -0.0143(13) -0.0023(11) 0.0076(13)
C13 0.0330(12) 0.0393(13) 0.0351(12) -0.0135(10) -0.0005(10) 0.0023(10)
C14 0.0380(13) 0.0359(12) 0.0362(12) -0.0146(10) -0.0011(10) 0.0022(10)
C15 0.0430(15) 0.0542(16) 0.0419(14) -0.0122(12) -0.0035(11) 0.0127(13)
C16 0.0504(17) 0.0615(18) 0.0387(14) -0.0090(12) -0.0030(12) 0.0143(14)
C17 0.0409(14) 0.0383(13) 0.0359(12) -0.0137(10) -0.0005(10) 0.0004(11)
C18 0.0605(17) 0.0392(14) 0.0460(14) -0.0190(11) 0.0088(12) -0.0032(13)
C19 0.0566(17) 0.0373(14) 0.0468(15) -0.0142(11) -0.0043(12) 0.0096(12)
C20 0.0429(14) 0.0447(14) 0.0338(12) -0.0143(11) 0.0009(10) -0.0030(11)
C21 0.0531(18) 0.074(2) 0.0447(16) -0.0200(14) 0.0009(13) 0.0157(16)
C22 0.0395(14) 0.0491(15) 0.0372(13) -0.0171(11) -0.0018(10) -0.0074(12)
C23 0.0307(12) 0.0471(14) 0.0344(12) -0.0134(10) 0.0021(9) -0.0073(11)
C24 0.0345(13) 0.0459(14) 0.0369(12) -0.0136(11) -0.0003(10) -0.0030(11)
C25 0.0381(14) 0.0482(15) 0.0493(14) -0.0216(12) 0.0031(11) -0.0106(12)
C26 0.0394(14) 0.0553(17) 0.0495(15) -0.0221(13) 0.0055(11) -0.0156(13)
C27 0.066(2) 0.050(2) 0.135(4) -0.033(2) -0.004(2) -0.0075(17)
C28 0.070(2) 0.073(2) 0.0471(17) -0.0135(15) 0.0136(15) 0.0036(18)
C29 0.069(2) 0.0489(17) 0.0634(19) -0.0081(15) 0.0001(16) -0.0181(16)
C30 0.071(2) 0.0458(15) 0.0519(16) -0.0233(13) 0.0128(14) -0.0119(14)
C31 0.162(6) 0.159(6) 0.074(3) -0.050(3) -0.024(3) -0.047(5)
O6 0.115(2) 0.0850(18) 0.0358(11) -0.0203(11) 0.0102(12) -0.0513(17)
O6DA 0.161(4) 0.078(2) 0.124(3) -0.050(2) 0.031(3) -0.026(3)
O32 0.0856(17) 0.0614(13) 0.0555(12) -0.0329(11) 0.0176(11) -0.0291(12)
O98 0.246(6) 0.080(2) 0.106(3) -0.018(2) -0.067(3) -0.064(3)
C1A 0.0479(16) 0.0558(17) 0.0408(14) -0.0130(12) 0.0049(12) 0.0084(13)
C2A 0.0460(16) 0.0672(19) 0.0449(15) -0.0162(14) 0.0098(12) -0.0045(14)
C3A 0.0571(17) 0.0472(15) 0.0360(13) -0.0102(11) 0.0048(12) -0.0168(13)
C4A 0.0471(15) 0.0417(14) 0.0376(13) -0.0101(11) -0.0049(11) -0.0095(12)
C5A 0.0384(13) 0.0350(12) 0.0355(12) -0.0126(10) -0.0029(10) -0.0057(10)
C6A 0.0361(14) 0.0551(16) 0.0410(14) -0.0143(12) -0.0082(11) 0.0069(12)
C7A 0.0308(13) 0.0601(17) 0.0398(13) -0.0178(12) -0.0018(10) -0.0019(12)
C8A 0.0293(12) 0.0352(12) 0.0377(12) -0.0155(10) -0.0005(9) -0.0004(10)
C9A 0.0295(12) 0.0358(12) 0.0363(12) -0.0136(10) -0.0018(9) 0.0018(10)
C10A 0.0348(13) 0.0360(12) 0.0394(13) -0.0119(10) 0.0003(10) -0.0007(10)
C11A 0.0444(15) 0.0505(15) 0.0367(13) -0.0128(11) 0.0014(11) 0.0158(13)
C12A 0.0407(14) 0.0542(16) 0.0374(13) -0.0132(12) -0.0026(11) 0.0112(12)
C13A 0.0329(12) 0.0374(12) 0.0349(12) -0.0146(10) -0.0005(9) -0.0024(10)
C14A 0.0320(12) 0.0377(13) 0.0365(12) -0.0133(10) -0.0019(9) -0.0059(10)
C15A 0.0320(13) 0.0691(19) 0.0432(14) -0.0196(13) 0.0010(11) -0.0034(13)
C16A 0.0405(15) 0.076(2) 0.0397(14) -0.0179(13) 0.0053(11) -0.0053(14)
C17A 0.0386(13) 0.0476(14) 0.0367(13) -0.0171(11) 0.0015(10) -0.0089(11)
C18A 0.0466(15) 0.0491(15) 0.0461(14) -0.0196(12) -0.0012(11) -0.0131(12)
C19A 0.0347(13) 0.0467(14) 0.0404(13) -0.0125(11) -0.0033(10) -0.0094(11)
C20A 0.0439(15) 0.0625(17) 0.0355(13) -0.0187(12) -0.0014(11) -0.0084(13)
C21A 0.0520(19) 0.132(4) 0.0457(17) -0.029(2) -0.0099(14) 0.013(2)
C22A 0.0613(18) 0.0636(18) 0.0371(14) -0.0184(13) -0.0008(12) -0.0175(15)
C23A 0.069(2) 0.0586(17) 0.0347(13) -0.0169(12) -0.0002(13) -0.0172(15)
C24A 0.079(2) 0.0630(19) 0.0353(14) -0.0179(13) 0.0067(14) -0.0149(17)
C25A 0.098(3) 0.067(2) 0.0404(15) -0.0164(14) 0.0038(16) -0.034(2)
C26A 0.161(5) 0.069(3) 0.0473(19) -0.0136(18) 0.000(3) -0.047(3)
C27A 0.095(4) 0.106(4) 0.101(4) -0.030(3) -0.012(3) -0.039(3)
C28A 0.073(2) 0.0421(15) 0.0496(16) -0.0106(12) -0.0073(14) -0.0100(14)
C29A 0.0603(19) 0.071(2) 0.0408(15) -0.0107(14) -0.0106(13) -0.0089(16)
C30A 0.067(2) 0.0472(16) 0.0469(15) -0.0133(12) -0.0061(13) -0.0209(14)
C31A 0.119(4) 0.067(2) 0.061(2) -0.0330(18) 0.017(2) -0.011(2)
O44 0.128(3) 0.0558(14) 0.0545(13) -0.0020(11) -0.0317(14) -0.0332(15)
O84 0.0897(18) 0.0591(13) 0.0616(14) -0.0209(11) -0.0279(12) -0.0075(13)
O97 0.083(2) 0.082(2) 0.147(3) -0.056(2) -0.006(2) -0.0254(17)
O133 0.114(3) 0.0623(16) 0.108(2) -0.0373(16) -0.028(2) -0.0106(16)
C1B 0.0322(14) 0.0710(19) 0.0455(15) -0.0131(14) -0.0061(11) -0.0035(13)
C2B 0.0417(15) 0.0642(19) 0.0506(16) -0.0139(14) -0.0092(12) 0.0040(14)
C3B 0.0554(17) 0.0455(15) 0.0414(14) -0.0087(12) -0.0077(12) -0.0012(13)
C4B 0.0472(15) 0.0464(15) 0.0402(14) -0.0126(12) 0.0028(11) -0.0056(12)
C5B 0.0378(14) 0.0411(14) 0.0428(14) -0.0134(11) 0.0027(11) -0.0043(11)
C6B 0.0346(14) 0.074(2) 0.0462(15) -0.0160(14) 0.0049(11) 0.0016(14)
C7B 0.0361(14) 0.069(2) 0.0492(16) -0.0168(14) -0.0011(11) 0.0139(14)
C8B 0.0257(12) 0.0425(13) 0.0429(13) -0.0117(11) -0.0012(10) -0.0023(10)
C9B 0.0289(12) 0.0375(13) 0.0417(13) -0.0121(10) -0.0021(10) -0.0011(10)
C10B 0.0300(12) 0.0420(13) 0.0418(13) -0.0113(11) -0.0014(10) -0.0028(10)
C11B 0.0288(13) 0.0618(17) 0.0452(14) -0.0129(12) -0.0002(10) -0.0032(12)
C12B 0.0304(13) 0.0585(16) 0.0427(14) -0.0144(12) 0.0021(10) -0.0014(12)
C13B 0.0321(13) 0.0334(12) 0.0417(13) -0.0116(10) -0.0031(10) -0.0024(10)
C14B 0.0302(12) 0.0383(13) 0.0446(13) -0.0126(11) -0.0025(10) 0.0005(10)
C15B 0.0329(14) 0.0650(19) 0.0509(16) -0.0116(14) -0.0071(12) 0.0066(13)
C16B 0.0393(15) 0.0560(17) 0.0541(16) -0.0145(13) -0.0129(12) 0.0032(13)
C17B 0.0401(14) 0.0344(13) 0.0430(13) -0.0111(10) -0.0064(10) -0.0028(11)
C18B 0.0646(19) 0.0364(14) 0.0499(15) -0.0147(12) -0.0112(13) -0.0026(13)
C19B 0.0493(15) 0.0378(14) 0.0474(14) -0.0122(11) -0.0055(12) 0.0058(12)
C20B 0.0540(17) 0.0431(14) 0.0444(14) -0.0150(12) -0.0081(12) -0.0023(13)
C21B 0.062(2) 0.083(2) 0.0449(16) -0.0196(16) 0.0000(14) 0.0066(18)
C22B 0.0647(19) 0.0479(16) 0.0465(15) -0.0135(13) -0.0129(13) -0.0038(14)
C23B 0.072(2) 0.0541(17) 0.0435(15) -0.0110(13) -0.0087(14) -0.0162(15)
C24B 0.067(2) 0.0551(18) 0.0475(16) -0.0153(13) -0.0060(14) -0.0123(15)
C25B 0.073(2) 0.060(2) 0.0593(19) -0.0221(15) -0.0039(16) -0.0113(17)
C26B 0.092(3) 0.0502(19) 0.0576(19) -0.0157(15) -0.0100(18) -0.0180(18)
C27B 0.087(3) 0.111(4) 0.201(7) -0.099(5) -0.027(4) 0.012(3)
C28B 0.067(2) 0.081(2) 0.0462(17) -0.0187(16) 0.0068(15) 0.0018(18)
C29B 0.072(2) 0.0524(17) 0.0563(18) -0.0083(14) 0.0032(16) -0.0187(16)
C30B 0.067(2) 0.0386(14) 0.0524(16) -0.0166(12) -0.0059(14) 0.0036(14)
C31B 0.101(3) 0.097(3) 0.093(3) -0.046(3) -0.038(3) -0.005(3)
N1 0.122(4) 0.093(3) 0.088(3) -0.024(2) -0.005(2) -0.030(3)
C32 0.115(5) 0.099(4) 0.169(7) -0.036(4) -0.016(5) 0.004(4)
C33 0.106(5) 0.146(7) 0.219(10) -0.057(7) 0.018(6) -0.023(5)
C34 0.210(10) 0.114(5) 0.115(5) -0.049(4) 0.042(6) -0.070(6)
C35 0.168(7) 0.086(4) 0.115(5) -0.007(3) -0.031(5) -0.030(4)
C36 0.144(6) 0.121(5) 0.102(4) -0.033(4) -0.039(4) 0.011(4)
N2 0.108(3) 0.077(2) 0.101(3) -0.050(2) -0.019(2) -0.003(2)
C37 0.137(5) 0.129(5) 0.114(4) -0.072(4) 0.043(4) -0.054(4)
C38 0.146(6) 0.132(5) 0.127(5) -0.094(4) 0.013(4) -0.036(4)
C39 0.101(4) 0.088(3) 0.128(5) -0.045(3) -0.035(4) -0.010(3)
C40 0.082(4) 0.251(10) 0.137(6) -0.098(7) 0.009(4) -0.018(5)
C41 0.106(4) 0.209(8) 0.139(5) -0.133(6) -0.023(4) 0.026(5)
N3 0.282(9) 0.098(4) 0.068(3) -0.041(3) 0.008(4) -0.046(5)
C42 0.304(16) 0.136(8) 0.138(7) -0.040(6) -0.100(9) -0.016(9)
C43 0.35(2) 0.149(10) 0.259(16) -0.088(10) -0.119(15) 0.037(12)
C44 0.38(3) 0.135(10) 0.35(2) -0.146(13) -0.050(19) -0.027(13)
C45 0.32(2) 0.157(11) 0.42(3) -0.179(15) 0.024(19) -0.062(12)
C46 0.237(13) 0.144(8) 0.263(14) -0.116(9) 0.038(10) -0.059(8)

loop_
_atom_type_symbol
_atom_type_description
_atom_type_scat_dispersion_real
_atom_type_scat_dispersion_imag
_atom_type_scat_source
C C 0.0181 0.0091 'International Tables Vol C Tables 4.2.6.8 and 6.1.1.4'
H H 0.0000 0.0000 'International Tables Vol C Tables 4.2.6.8 and 6.1.1.4'
N N 0.0311 0.0180 'International Tables Vol C Tables 4.2.6.8 and 6.1.1.4'
O O 0.0492 0.0322 'International Tables Vol C Tables 4.2.6.8 and 6.1.1.4'

loop_
_geom_angle_atom_site_label_1
_geom_angle_atom_site_label_2
_geom_angle_atom_site_label_3
_geom_angle
C31 O1 C3 114.4(4)
C23 O2 H2 115(4)
C26 O3 H3 109.5
H1A C1 H1B 108.2
C2 C1 H1A 109.7
C2 C1 H1B 109.7
C10 C1 H1A 109.7
C10 C1 H1B 109.7
C10 C1 C2 109.7(3)
C1 C2 H2A 109.4
C1 C2 H2B 109.4
H2A C2 H2B 108.0
C3 C2 C1 111.0(3)
C3 C2 H2A 109.4
C3 C2 H2B 109.4
O1 C3 C2 111.0(3)
O1 C3 H3A 108.4
O1 C3 C4 107.7(3)
C2 C3 H3A 108.4
C2 C3 C4 112.8(3)
C4 C3 H3A 108.4
C3 C4 C5 108.8(2)
C28 C4 C3 108.5(3)
C28 C4 C5 110.2(2)
C29 C4 C3 108.9(3)
C29 C4 C5 112.6(2)
C29 C4 C28 107.9(3)
C4 C5 H5 105.3
C6 C5 C4 115.3(2)
C6 C5 H5 105.3
C6 C5 C10 112.4(2)
C10 C5 C4 112.2(2)
C10 C5 H5 105.3
C5 C6 H6A 109.7
C5 C6 H6B 109.7
H6A C6 H6B 108.2
C7 C6 C5 109.9(2)
C7 C6 H6A 109.7
C7 C6 H6B 109.7
C6 C7 H7A 109.4
C6 C7 H7B 109.4
C6 C7 C8 111.2(2)
H7A C7 H7B 108.0
C8 C7 H7A 109.4
C8 C7 H7B 109.4
C7 C8 H8 105.7
C7 C8 C9 112.5(2)
C7 C8 C14 114.5(2)
C9 C8 H8 105.7
C14 C8 H8 105.7
C14 C8 C9 112.0(2)
C10 C9 C8 118.4(2)
C11 C9 C8 117.2(2)
C11 C9 C10 116.3(2)
C19 C9 C8 114.1(2)
C19 C9 C10 59.43(18)
C19 C9 C11 118.8(2)
C1 C10 C5 110.9(2)
C1 C10 C9 119.1(2)
C5 C10 C9 120.3(2)
C19 C10 C1 116.5(2)
C19 C10 C5 122.0(2)
C19 C10 C9 59.67(19)
C9 C11 H11A 107.8
C9 C11 H11B 107.8
C9 C11 C12 117.9(2)
H11A C11 H11B 107.2
C12 C11 H11A 107.8
C12 C11 H11B 107.8
C11 C12 H12A 108.7
C11 C12 H12B 108.7
H12A C12 H12B 107.6
C13 C12 C11 114.1(2)
C13 C12 H12A 108.7
C13 C12 H12B 108.7
C12 C13 C14 108.4(2)
C12 C13 C17 115.5(2)
C12 C13 C18 109.2(2)
C17 C13 C14 102.41(18)
C18 C13 C14 111.2(2)
C18 C13 C17 109.9(2)
C8 C14 C13 109.94(19)
C8 C14 C15 114.1(2)
C15 C14 C13 101.51(19)
C30 C14 C8 111.3(2)
C30 C14 C13 112.3(2)
C30 C14 C15 107.3(2)
C14 C15 H15A 110.7
C14 C15 H15B 110.7
C14 C15 C16 105.1(2)
H15A C15 H15B 108.8
C16 C15 H15A 110.7
C16 C15 H15B 110.7
C15 C16 H16A 110.3
C15 C16 H16B 110.3
C15 C16 C17 107.1(2)
H16A C16 H16B 108.5
C17 C16 H16A 110.3
C17 C16 H16B 110.3
C13 C17 C16 103.2(2)
C13 C17 H17 107.5
C16 C17 H17 107.5
C20 C17 C13 118.2(2)
C20 C17 C16 112.4(2)
C20 C17 H17 107.5
C13 C18 H18A 109.5
C13 C18 H18B 109.5
C13 C18 H18C 109.5
H18A C18 H18B 109.5
H18A C18 H18C 109.5
H18B C18 H18C 109.5
C9 C19 H19A 117.7
C9 C19 H19B 117.7
C10 C19 C9 60.90(18)
C10 C19 H19A 117.7
C10 C19 H19B 117.7
H19A C19 H19B 114.8
C17 C20 H20 108.0
C17 C20 C22 111.4(2)
C21 C20 C17 113.6(2)
C21 C20 H20 108.0
C21 C20 C22 107.7(2)
C22 C20 H20 108.0
C20 C21 H21A 109.5
C20 C21 H21B 109.5
C20 C21 H21C 109.5
H21A C21 H21B 109.5
H21A C21 H21C 109.5
H21B C21 H21C 109.5
C20 C22 H22A 109.3
C20 C22 H22B 109.3
H22A C22 H22B 107.9
C23 C22 C20 111.7(2)
C23 C22 H22A 109.3
C23 C22 H22B 109.3
O2 C23 C22 107.5(2)
O2 C23 H23 110.2
O2 C23 C24 108.8(2)
C22 C23 H23 110.2
C24 C23 C22 110.0(2)
C24 C23 H23 110.2
C23 C24 H24 115.8
C25 C24 C23 128.4(2)
C25 C24 H24 115.8
C24 C25 C26 118.5(3)
C24 C25 C27 125.7(3)
C26 C25 C27 115.7(3)
O3 C26 C25 114.6(2)
O4 C26 O3 121.9(3)
O4 C26 C25 123.4(3)
C25 C27 H27A 109.5
C25 C27 H27B 109.5
C25 C27 H27C 109.5
H27A C27 H27B 109.5
H27A C27 H27C 109.5
H27B C27 H27C 109.5
C4 C28 H28A 109.5
C4 C28 H28B 109.5
C4 C28 H28C 109.5
H28A C28 H28B 109.5
H28A C28 H28C 109.5
H28B C28 H28C 109.5
C4 C29 H29A 109.5
C4 C29 H29B 109.5
C4 C29 H29C 109.5
H29A C29 H29B 109.5
H29A C29 H29C 109.5
H29B C29 H29C 109.5
C14 C30 H30A 109.5
C14 C30 H30B 109.5
C14 C30 H30C 109.5
H30A C30 H30B 109.5
H30A C30 H30C 109.5
H30B C30 H30C 109.5
O1 C31 H31A 109.5
O1 C31 H31B 109.5
O1 C31 H31C 109.5
H31A C31 H31B 109.5
H31A C31 H31C 109.5
H31B C31 H31C 109.5
C23A O6 H6 114(3)
C31A O32 C3A 113.4(3)
C26A O98 H98 109.5
H1AA C1A H1AB 108.2
C2A C1A H1AA 109.7
C2A C1A H1AB 109.7
C10A C1A H1AA 109.7
C10A C1A H1AB 109.7
C10A C1A C2A 109.6(2)
C1A C2A H2AA 109.4
C1A C2A H2AB 109.4
H2AA C2A H2AB 108.0
C3A C2A C1A 111.3(2)
C3A C2A H2AA 109.4
C3A C2A H2AB 109.4
O32 C3A C2A 111.0(3)
O32 C3A H3AA 108.3
O32 C3A C4A 107.9(2)
C2A C3A H3AA 108.3
C2A C3A C4A 112.9(2)
C4A C3A H3AA 108.3
C3A C4A C5A 108.9(2)
C3A C4A C29A 109.1(2)
C28A C4A C3A 108.8(2)
C28A C4A C5A 112.7(2)
C28A C4A C29A 107.5(3)
C29A C4A C5A 109.8(2)
C4A C5A H5A 105.3
C6A C5A C4A 115.0(2)
C6A C5A H5A 105.3
C6A C5A C10A 112.8(2)
C10A C5A C4A 112.2(2)
C10A C5A H5A 105.3
C5A C6A H6AA 109.7
C5A C6A H6AB 109.7
H6AA C6A H6AB 108.2
C7A C6A C5A 109.8(2)
C7A C6A H6AA 109.7
C7A C6A H6AB 109.7
C6A C7A H7AA 109.5
C6A C7A H7AB 109.5
C6A C7A C8A 110.9(2)
H7AA C7A H7AB 108.0
C8A C7A H7AA 109.5
C8A C7A H7AB 109.5
C7A C8A H8A 105.4
C7A C8A C9A 112.7(2)
C7A C8A C14A 114.7(2)
C9A C8A H8A 105.4
C14A C8A H8A 105.4
C14A C8A C9A 112.20(18)
C10A C9A C8A 118.26(19)
C10A C9A C11A 116.8(2)
C11A C9A C8A 116.8(2)
C19A C9A C8A 114.2(2)
C19A C9A C10A 59.40(17)
C19A C9A C11A 119.0(2)
C1A C10A C5A 110.5(2)
C1A C10A C9A 120.0(2)
C9A C10A C5A 119.9(2)
C19A C10A C1A 116.2(2)
C19A C10A C5A 122.4(2)
C19A C10A C9A 59.82(17)
C9A C11A H11C 107.9
C9A C11A H11D 107.9
C9A C11A C12A 117.5(2)
H11C C11A H11D 107.2
C12A C11A H11C 107.9
C12A C11A H11D 107.9
C11A C12A H12C 108.8
C11A C12A H12D 108.8
H12C C12A H12D 107.7
C13A C12A C11A 113.7(2)
C13A C12A H12C 108.8
C13A C12A H12D 108.8
C12A C13A C14A 108.2(2)
C12A C13A C17A 116.6(2)
C14A C13A C17A 101.80(19)
C18A C13A C12A 108.5(2)
C18A C13A C14A 112.3(2)
C18A C13A C17A 109.5(2)
C8A C14A C13A 109.8(2)
C15A C14A C8A 112.8(2)
C15A C14A C13A 102.09(19)
C15A C14A C30A 107.8(2)
C30A C14A C8A 111.4(2)
C30A C14A C13A 112.6(2)
C14A C15A H15C 110.7
C14A C15A H15D 110.7
H15C C15A H15D 108.8
C16A C15A C14A 105.1(2)
C16A C15A H15C 110.7
C16A C15A H15D 110.7
C15A C16A H16C 110.1
C15A C16A H16D 110.1
C15A C16A C17A 107.9(2)
H16C C16A H16D 108.4
C17A C16A H16C 110.1
C17A C16A H16D 110.1
C13A C17A H17A 107.3
C16A C17A C13A 102.7(2)
C16A C17A H17A 107.3
C20A C17A C13A 119.0(2)
C20A C17A C16A 112.5(2)
C20A C17A H17A 107.3
C13A C18A H18D 109.5
C13A C18A H18E 109.5
C13A C18A H18F 109.5
H18D C18A H18E 109.5
H18D C18A H18F 109.5
H18E C18A H18F 109.5
C9A C19A H19C 117.7
C9A C19A H19D 117.7
C10A C19A C9A 60.78(17)
C10A C19A H19C 117.7
C10A C19A H19D 117.7
H19C C19A H19D 114.8
C17A C20A H20A 108.1
C21A C20A C17A 112.2(2)
C21A C20A H20A 108.1
C21A C20A C22A 110.7(3)
C22A C20A C17A 109.5(2)
C22A C20A H20A 108.1
C20A C21A H21D 109.5
C20A C21A H21E 109.5
C20A C21A H21F 109.5
H21D C21A H21E 109.5
H21D C21A H21F 109.5
H21E C21A H21F 109.5
C20A C22A H22C 108.3
C20A C22A H22D 108.3
H22C C22A H22D 107.4
C23A C22A C20A 115.8(3)
C23A C22A H22C 108.3
C23A C22A H22D 108.3
O6 C23A C22A 109.2(3)
O6 C23A H23A 110.0
O6 C23A C24A 105.2(3)
C22A C23A H23A 110.0
C24A C23A C22A 112.4(3)
C24A C23A H23A 110.0
C23A C24A H24A 115.8
C25A C24A C23A 128.4(4)
C25A C24A H24A 115.8
C24A C25A C26A 116.0(5)
C24A C25A C27A 125.9(4)
C27A C25A C26A 118.0(4)
O6DA C26A O98 123.4(5)
O6DA C26A C25A 124.2(5)
O98 C26A C25A 112.4(6)
C25A C27A H27D 109.5
C25A C27A H27E 109.5
C25A C27A H27F 109.5
H27D C27A H27E 109.5
H27D C27A H27F 109.5
H27E C27A H27F 109.5
C4A C28A H28D 109.5
C4A C28A H28E 109.5
C4A C28A H28F 109.5
H28D C28A H28E 109.5
H28D C28A H28F 109.5
H28E C28A H28F 109.5
C4A C29A H29D 109.5
C4A C29A H29E 109.5
C4A C29A H29F 109.5
H29D C29A H29E 109.5
H29D C29A H29F 109.5
H29E C29A H29F 109.5
C14A C30A H30D 109.5
C14A C30A H30E 109.5
C14A C30A H30F 109.5
H30D C30A H30E 109.5
H30D C30A H30F 109.5
H30E C30A H30F 109.5
O32 C31A H31D 109.5
O32 C31A H31E 109.5
O32 C31A H31F 109.5
H31D C31A H31E 109.5
H31D C31A H31F 109.5
H31E C31A H31F 109.5
C23B O44 H44 109.5
C31B O84 C3B 116.2(3)
C26B O133 H133 109.5
H1BA C1B H1BB 108.2
C2B C1B H1BA 109.8
C2B C1B H1BB 109.8
C10B C1B H1BA 109.8
C10B C1B H1BB 109.8
C10B C1B C2B 109.6(3)
C1B C2B H2BA 109.2
C1B C2B H2BB 109.2
H2BA C2B H2BB 107.9
C3B C2B C1B 112.1(2)
C3B C2B H2BA 109.2
C3B C2B H2BB 109.2
O84 C3B C2B 110.1(3)
O84 C3B H3B 108.8
O84 C3B C4B 107.9(2)
C2B C3B H3B 108.8
C2B C3B C4B 112.4(2)
C4B C3B H3B 108.8
C3B C4B C5B 108.1(2)
C28B C4B C3B 108.4(3)
C28B C4B C5B 109.9(2)
C29B C4B C3B 109.1(3)
C29B C4B C5B 112.8(2)
C29B C4B C28B 108.4(3)
C4B C5B H5B 105.3
C6B C5B C4B 114.2(2)
C6B C5B H5B 105.3
C10B C5B C4B 113.1(2)
C10B C5B H5B 105.3
C10B C5B C6B 112.6(2)
C5B C6B H6BA 109.8
C5B C6B H6BB 109.8
H6BA C6B H6BB 108.2
C7B C6B C5B 109.4(2)
C7B C6B H6BA 109.8
C7B C6B H6BB 109.8
C6B C7B H7BA 109.5
C6B C7B H7BB 109.5
C6B C7B C8B 110.6(2)
H7BA C7B H7BB 108.1
C8B C7B H7BA 109.5
C8B C7B H7BB 109.5
C7B C8B H8B 105.6
C7B C8B C9B 112.8(2)
C7B C8B C14B 114.3(2)
C9B C8B H8B 105.6
C14B C8B H8B 105.6
C14B C8B C9B 112.1(2)
C10B C9B C8B 117.6(2)
C11B C9B C8B 117.2(2)
C11B C9B C10B 117.4(2)
C19B C9B C8B 114.0(2)
C19B C9B C10B 59.14(18)
C19B C9B C11B 118.8(2)
C1B C10B C5B 110.0(2)
C1B C10B C9B 119.7(2)
C5B C10B C9B 120.3(2)
C19B C10B C1B 116.3(2)
C19B C10B C5B 123.1(2)
C19B C10B C9B 59.67(18)
C9B C11B H11E 107.9
C9B C11B H11F 107.9
C9B C11B C12B 117.8(2)
H11E C11B H11F 107.2
C12B C11B H11E 107.9
C12B C11B H11F 107.9
C11B C12B H12E 108.8
C11B C12B H12F 108.8
H12E C12B H12F 107.7
C13B C12B C11B 113.8(2)
C13B C12B H12E 108.8
C13B C12B H12F 108.8
C12B C13B C14B 107.9(2)
C12B C13B C17B 117.7(2)
C17B C13B C14B 101.44(19)
C18B C13B C12B 108.4(2)
C18B C13B C14B 112.0(2)
C18B C13B C17B 109.3(2)
C8B C14B C13B 110.50(19)
C8B C14B C15B 112.8(2)
C8B C14B C30B 111.1(2)
C15B C14B C13B 102.5(2)
C15B C14B C30B 108.1(2)
C30B C14B C13B 111.6(2)
C14B C15B H15E 110.6
C14B C15B H15F 110.6
H15E C15B H15F 108.7
C16B C15B C14B 105.7(2)
C16B C15B H15E 110.6
C16B C15B H15F 110.6
C15B C16B H16E 110.2
C15B C16B H16F 110.2
C15B C16B C17B 107.5(2)
H16E C16B H16F 108.5
C17B C16B H16E 110.2
C17B C16B H16F 110.2
C13B C17B H17B 106.9
C16B C17B C13B 102.9(2)
C16B C17B H17B 106.9
C20B C17B C13B 120.3(2)
C20B C17B C16B 112.2(2)
C20B C17B H17B 106.9
C13B C18B H18G 109.5
C13B C18B H18H 109.5
C13B C18B H18I 109.5
H18G C18B H18H 109.5
H18G C18B H18I 109.5
H18H C18B H18I 109.5
C9B C19B H19E 117.6
C9B C19B H19F 117.6
C10B C19B C9B 61.19(17)
C10B C19B H19E 117.6
C10B C19B H19F 117.6
H19E C19B H19F 114.8
C17B C20B H20B 108.8
C21B C20B C17B 111.6(3)
C21B C20B H20B 108.8
C21B C20B C22B 110.4(3)
C22B C20B C17B 108.3(2)
C22B C20B H20B 108.8
C20B C21B H21G 109.5
C20B C21B H21H 109.5
C20B C21B H21I 109.5
H21G C21B H21H 109.5
H21G C21B H21I 109.5
H21H C21B H21I 109.5
C20B C22B H22E 108.0
C20B C22B H22F 108.0
H22E C22B H22F 107.2
C23B C22B C20B 117.4(3)
C23B C22B H22E 108.0
C23B C22B H22F 108.0
O44 C23B C22B 109.7(3)
O44 C23B H23B 109.9
O44 C23B C24B 103.8(3)
C22B C23B H23B 109.9
C24B C23B C22B 113.6(3)
C24B C23B H23B 109.9
C23B C24B H24B 115.7
C25B C24B C23B 128.7(4)
C25B C24B H24B 115.7
C24B C25B C26B 118.1(4)
C24B C25B C27B 124.7(4)
C26B C25B C27B 117.2(4)
O97 C26B O133 122.8(4)
O97 C26B C25B 124.0(4)
O133 C26B C25B 113.1(4)
C25B C27B H27G 109.5
C25B C27B H27H 109.5
C25B C27B H27I 109.5
H27G C27B H27H 109.5
H27G C27B H27I 109.5
H27H C27B H27I 109.5
C4B C28B H28G 109.5
C4B C28B H28H 109.5
C4B C28B H28I 109.5
H28G C28B H28H 109.5
H28G C28B H28I 109.5
H28H C28B H28I 109.5
C4B C29B H29G 109.5
C4B C29B H29H 109.5
C4B C29B H29I 109.5
H29G C29B H29H 109.5
H29G C29B H29I 109.5
H29H C29B H29I 109.5
C14B C30B H30G 109.5
C14B C30B H30H 109.5
C14B C30B H30I 109.5
H30G C30B H30H 109.5
H30G C30B H30I 109.5
H30H C30B H30I 109.5
O84 C31B H31G 109.5
O84 C31B H31H 109.5
O84 C31B H31I 109.5
H31G C31B H31H 109.5
H31G C31B H31I 109.5
H31H C31B H31I 109.5
C36 N1 C32 116.4(6)
N1 C32 H32 117.4
N1 C32 C33 125.3(7)
C33 C32 H32 117.4
C32 C33 H33 120.3
C34 C33 C32 119.4(9)
C34 C33 H33 120.3
C33 C34 H34 119.5
C33 C34 C35 121.1(8)
C35 C34 H34 119.5
C34 C35 H35 123.7
C36 C35 C34 112.6(6)
C36 C35 H35 123.7
N1 C36 C35 125.0(7)
N1 C36 H36 117.5
C35 C36 H36 117.5
C41 N2 C37 115.4(5)
N2 C37 H37 117.8
N2 C37 C38 124.5(6)
C38 C37 H37 117.8
C37 C38 H38 120.1
C39 C38 C37 119.8(5)
C39 C38 H38 120.1
C38 C39 H39 120.6
C38 C39 C40 118.9(6)
C40 C39 H39 120.6
C39 C40 H40 121.2
C39 C40 C41 117.6(6)
C41 C40 H40 121.2
N2 C41 C40 123.8(5)
N2 C41 H41 118.1
C40 C41 H41 118.1
C42 N3 C46 120.9(8)
N3 C42 H42 119.1
N3 C42 C43 121.8(13)
C43 C42 H42 119.1
C42 C43 H43 123.0
C44 C43 C42 113.9(15)
C44 C43 H43 123.0
C43 C44 H44A 119.2
C45 C44 C43 121.5(13)
C45 C44 H44A 119.2
C44 C45 H45 119.3
C44 C45 C46 121.4(17)
C46 C45 H45 119.3
N3 C46 H46 120.2
C45 C46 N3 119.6(15)
C45 C46 H46 120.2

loop_
_geom_bond_atom_site_label_1
_geom_bond_atom_site_label_2
_geom_bond_distance
O1 C3 1.430(4)
O1 C31 1.404(6)
O2 H2 0.88(6)
O2 C23 1.446(3)
O3 H3 0.8200
O3 C26 1.325(4)
O4 C26 1.200(4)
C1 H1A 0.9700
C1 H1B 0.9700
C1 C2 1.539(4)
C1 C10 1.516(4)
C2 H2A 0.9700
C2 H2B 0.9700
C2 C3 1.517(5)
C3 H3A 0.9800
C3 C4 1.541(4)
C4 C5 1.556(4)
C4 C28 1.541(4)
C4 C29 1.519(5)
C5 H5 0.9800
C5 C6 1.525(4)
C5 C10 1.525(4)
C6 H6A 0.9700
C6 H6B 0.9700
C6 C7 1.524(4)
C7 H7A 0.9700
C7 H7B 0.9700
C7 C8 1.528(3)
C8 H8 0.9800
C8 C9 1.555(3)
C8 C14 1.538(3)
C9 C10 1.536(3)
C9 C11 1.526(4)
C9 C19 1.517(4)
C10 C19 1.513(4)
C11 H11A 0.9700
C11 H11B 0.9700
C11 C12 1.540(4)
C12 H12A 0.9700
C12 H12B 0.9700
C12 C13 1.535(4)
C13 C14 1.562(3)
C13 C17 1.556(3)
C13 C18 1.535(4)
C14 C15 1.540(4)
C14 C30 1.534(4)
C15 H15A 0.9700
C15 H15B 0.9700
C15 C16 1.545(4)
C16 H16A 0.9700
C16 H16B 0.9700
C16 C17 1.560(4)
C17 H17 0.9800
C17 C20 1.544(3)
C18 H18A 0.9600
C18 H18B 0.9600
C18 H18C 0.9600
C19 H19A 0.9700
C19 H19B 0.9700
C20 H20 0.9800
C20 C21 1.527(4)
C20 C22 1.549(4)
C21 H21A 0.9600
C21 H21B 0.9600
C21 H21C 0.9600
C22 H22A 0.9700
C22 H22B 0.9700
C22 C23 1.527(4)
C23 H23 0.9800
C23 C24 1.491(4)
C24 H24 0.9300
C24 C25 1.317(4)
C25 C26 1.490(4)
C25 C27 1.498(5)
C27 H27A 0.9600
C27 H27B 0.9600
C27 H27C 0.9600
C28 H28A 0.9600
C28 H28B 0.9600
C28 H28C 0.9600
C29 H29A 0.9600
C29 H29B 0.9600
C29 H29C 0.9600
C30 H30A 0.9600
C30 H30B 0.9600
C30 H30C 0.9600
C31 H31A 0.9600
C31 H31B 0.9600
C31 H31C 0.9600
O6 H6 0.85(5)
O6 C23A 1.442(4)
O6DA C26A 1.203(7)
O32 C3A 1.425(4)
O32 C31A 1.411(4)
O98 H98 0.8200
O98 C26A 1.294(7)
C1A H1AA 0.9700
C1A H1AB 0.9700
C1A C2A 1.532(4)
C1A C10A 1.517(4)
C2A H2AA 0.9700
C2A H2AB 0.9700
C2A C3A 1.522(4)
C3A H3AA 0.9800
C3A C4A 1.536(4)
C4A C5A 1.559(3)
C4A C28A 1.524(4)
C4A C29A 1.538(4)
C5A H5A 0.9800
C5A C6A 1.527(4)
C5A C10A 1.532(4)
C6A H6AA 0.9700
C6A H6AB 0.9700
C6A C7A 1.519(4)
C7A H7AA 0.9700
C7A H7AB 0.9700
C7A C8A 1.522(3)
C8A H8A 0.9800
C8A C9A 1.553(3)
C8A C14A 1.541(3)
C9A C10A 1.526(3)
C9A C11A 1.532(3)
C9A C19A 1.511(4)
C10A C19A 1.505(4)
C11A H11C 0.9700
C11A H11D 0.9700
C11A C12A 1.551(4)
C12A H12C 0.9700
C12A H12D 0.9700
C12A C13A 1.532(3)
C13A C14A 1.561(3)
C13A C17A 1.565(3)
C13A C18A 1.532(4)
C14A C15A 1.536(4)
C14A C30A 1.540(4)
C15A H15C 0.9700
C15A H15D 0.9700
C15A C16A 1.531(4)
C16A H16C 0.9700
C16A H16D 0.9700
C16A C17A 1.551(4)
C17A H17A 0.9800
C17A C20A 1.537(4)
C18A H18D 0.9600
C18A H18E 0.9600
C18A H18F 0.9600
C19A H19C 0.9700
C19A H19D 0.9700
C20A H20A 0.9800
C20A C21A 1.522(5)
C20A C22A 1.535(4)
C21A H21D 0.9600
C21A H21E 0.9600
C21A H21F 0.9600
C22A H22C 0.9700
C22A H22D 0.9700
C22A C23A 1.528(4)
C23A H23A 0.9800
C23A C24A 1.482(5)
C24A H24A 0.9300
C24A C25A 1.326(5)
C25A C26A 1.514(7)
C25A C27A 1.483(7)
C27A H27D 0.9600
C27A H27E 0.9600
C27A H27F 0.9600
C28A H28D 0.9600
C28A H28E 0.9600
C28A H28F 0.9600
C29A H29D 0.9600
C29A H29E 0.9600
C29A H29F 0.9600
C30A H30D 0.9600
C30A H30E 0.9600
C30A H30F 0.9600
C31A H31D 0.9600
C31A H31E 0.9600
C31A H31F 0.9600
O44 H44 0.8200
O44 C23B 1.443(4)
O84 C3B 1.425(4)
O84 C31B 1.378(5)
O97 C26B 1.201(5)
O133 H133 0.8200
O133 C26B 1.313(5)
C1B H1BA 0.9700
C1B H1BB 0.9700
C1B C2B 1.533(4)
C1B C10B 1.521(4)
C2B H2BA 0.9700
C2B H2BB 0.9700
C2B C3B 1.520(4)
C3B H3B 0.9800
C3B C4B 1.543(4)
C4B C5B 1.552(4)
C4B C28B 1.529(4)
C4B C29B 1.525(5)
C5B H5B 0.9800
C5B C6B 1.533(4)
C5B C10B 1.525(4)
C6B H6BA 0.9700
C6B H6BB 0.9700
C6B C7B 1.517(4)
C7B H7BA 0.9700
C7B H7BB 0.9700
C7B C8B 1.522(4)
C8B H8B 0.9800
C8B C9B 1.552(3)
C8B C14B 1.534(3)
C9B C10B 1.534(4)
C9B C11B 1.530(4)
C9B C19B 1.511(4)
C10B C19B 1.503(4)
C11B H11E 0.9700
C11B H11F 0.9700
C11B C12B 1.552(4)
C12B H12E 0.9700
C12B H12F 0.9700
C12B C13B 1.536(4)
C13B C14B 1.563(3)
C13B C17B 1.560(3)
C13B C18B 1.525(4)
C14B C15B 1.537(4)
C14B C30B 1.537(4)
C15B H15E 0.9700
C15B H15F 0.9700
C15B C16B 1.531(4)
C16B H16E 0.9700
C16B H16F 0.9700
C16B C17B 1.547(4)
C17B H17B 0.9800
C17B C20B 1.544(4)
C18B H18G 0.9600
C18B H18H 0.9600
C18B H18I 0.9600
C19B H19E 0.9700
C19B H19F 0.9700
C20B H20B 0.9800
C20B C21B 1.531(5)
C20B C22B 1.537(4)
C21B H21G 0.9600
C21B H21H 0.9600
C21B H21I 0.9600
C22B H22E 0.9700
C22B H22F 0.9700
C22B C23B 1.524(4)
C23B H23B 0.9800
C23B C24B 1.493(5)
C24B H24B 0.9300
C24B C25B 1.316(5)
C25B C26B 1.491(6)
C25B C27B 1.498(6)
C27B H27G 0.9600
C27B H27H 0.9600
C27B H27I 0.9600
C28B H28G 0.9600
C28B H28H 0.9600
C28B H28I 0.9600
C29B H29G 0.9600
C29B H29H 0.9600
C29B H29I 0.9600
C30B H30G 0.9600
C30B H30H 0.9600
C30B H30I 0.9600
C31B H31G 0.9600
C31B H31H 0.9600
C31B H31I 0.9600
N1 C32 1.313(8)
N1 C36 1.311(8)
C32 H32 0.9300
C32 C33 1.365(11)
C33 H33 0.9300
C33 C34 1.298(11)
C34 H34 0.9300
C34 C35 1.448(12)
C35 H35 0.9300
C35 C36 1.439(10)
C36 H36 0.9300
N2 C37 1.297(7)
N2 C41 1.285(8)
C37 H37 0.9300
C37 C38 1.351(9)
C38 H38 0.9300
C38 C39 1.291(9)
C39 H39 0.9300
C39 C40 1.346(9)
C40 H40 0.9300
C40 C41 1.383(10)
C41 H41 0.9300
N3 C42 1.299(14)
N3 C46 1.365(14)
C42 H42 0.9300
C42 C43 1.418(16)
C43 H43 0.9300
C43 C44 1.41(2)
C44 H44A 0.9300
C44 C45 1.32(2)
C45 H45 0.9300
C45 C46 1.318(15)
C46 H46 0.9300

loop_
_geom_torsion_atom_site_label_1
_geom_torsion_atom_site_label_2
_geom_torsion_atom_site_label_3
_geom_torsion_atom_site_label_4
_geom_torsion
O1 C3 C4 C5 69.1(3)
O1 C3 C4 C28 -50.7(3)
O1 C3 C4 C29 -167.9(3)
O2 C23 C24 C25 129.5(3)
C1 C2 C3 O1 -64.3(4)
C1 C2 C3 C4 56.7(4)
C1 C10 C19 C9 -109.8(3)
C2 C1 C10 C5 58.2(3)
C2 C1 C10 C9 -155.7(3)
C2 C1 C10 C19 -87.3(3)
C2 C3 C4 C5 -53.7(3)
C2 C3 C4 C28 -173.6(3)
C2 C3 C4 C29 69.3(3)
C3 C4 C5 C6 -175.6(2)
C3 C4 C5 C10 54.0(3)
C4 C5 C6 C7 176.7(2)
C4 C5 C10 C1 -57.8(3)
C4 C5 C10 C9 156.5(3)
C4 C5 C10 C19 85.4(3)
C5 C6 C7 C8 68.1(3)
C5 C10 C19 C9 108.8(3)
C6 C5 C10 C1 170.3(3)
C6 C5 C10 C9 24.7(4)
C6 C5 C10 C19 -46.4(3)
C6 C7 C8 C9 -50.5(3)
C6 C7 C8 C14 -179.8(2)
C7 C8 C9 C10 21.4(4)
C7 C8 C9 C11 -126.3(3)
C7 C8 C9 C19 88.3(3)
C7 C8 C14 C13 176.4(2)
C7 C8 C14 C15 -70.4(3)
C7 C8 C14 C30 51.3(3)
C8 C9 C10 C1 -151.9(3)
C8 C9 C10 C5 -9.0(4)
C8 C9 C10 C19 102.7(3)
C8 C9 C11 C12 -34.7(4)
C8 C9 C19 C10 -109.9(2)
C8 C14 C15 C16 -154.4(2)
C9 C8 C14 C13 46.7(3)
C9 C8 C14 C15 160.0(2)
C9 C8 C14 C30 -78.3(3)
C9 C11 C12 C13 10.8(4)
C10 C1 C2 C3 -57.6(4)
C10 C5 C6 C7 -53.0(3)
C10 C9 C11 C12 177.0(3)
C11 C9 C10 C1 -4.0(4)
C11 C9 C10 C5 138.9(3)
C11 C9 C10 C19 -109.4(3)
C11 C9 C19 C10 105.2(3)
C11 C12 C13 C14 39.5(4)
C11 C12 C13 C17 153.7(3)
C11 C12 C13 C18 -81.8(3)
C12 C13 C14 C8 -70.6(3)
C12 C13 C14 C15 168.2(2)
C12 C13 C14 C30 53.9(3)
C12 C13 C17 C16 -154.8(2)
C12 C13 C17 C20 80.4(3)
C13 C14 C15 C16 -36.2(3)
C13 C17 C20 C21 -56.9(4)
C13 C17 C20 C22 -178.6(2)
C14 C8 C9 C10 152.0(2)
C14 C8 C9 C11 4.4(3)
C14 C8 C9 C19 -141.1(2)
C14 C13 C17 C16 -37.2(3)
C14 C13 C17 C20 -162.0(2)
C14 C15 C16 C17 13.4(3)
C15 C16 C17 C13 15.0(3)
C15 C16 C17 C20 143.4(3)
C16 C17 C20 C21 -176.9(3)
C16 C17 C20 C22 61.3(3)
C17 C13 C14 C8 166.9(2)
C17 C13 C14 C15 45.7(3)
C17 C13 C14 C30 -68.6(3)
C17 C20 C22 C23 -148.3(2)
C18 C13 C14 C8 49.5(3)
C18 C13 C14 C15 -71.7(3)
C18 C13 C14 C30 174.0(2)
C18 C13 C17 C16 81.1(3)
C18 C13 C17 C20 -43.7(3)
C19 C9 C10 C1 105.4(3)
C19 C9 C10 C5 -111.7(3)
C19 C9 C11 C12 109.1(3)
C20 C22 C23 O2 -156.9(2)
C20 C22 C23 C24 84.8(3)
C21 C20 C22 C23 86.6(3)
C22 C23 C24 C25 -113.0(3)
C23 C24 C25 C26 177.3(2)
C23 C24 C25 C27 -1.1(5)
C24 C25 C26 O3 -6.2(4)
C24 C25 C26 O4 176.8(3)
C27 C25 C26 O3 172.4(3)
C27 C25 C26 O4 -4.6(5)
C28 C4 C5 C6 -56.8(3)
C28 C4 C5 C10 172.8(3)
C29 C4 C5 C6 63.6(3)
C29 C4 C5 C10 -66.8(3)
C30 C14 C15 C16 81.8(3)
C31 O1 C3 C2 -78.8(5)
C31 O1 C3 C4 157.3(4)
O6 C23A C24A C25A 117.9(4)
O32 C3A C4A C5A 70.2(3)
O32 C3A C4A C28A -166.7(2)
O32 C3A C4A C29A -49.6(3)
C1A C2A C3A O32 -65.1(3)
C1A C2A C3A C4A 56.3(3)
C1A C10A C19A C9A -111.0(2)
C2A C1A C10A C5A 58.7(3)
C2A C1A C10A C9A -155.1(3)
C2A C1A C10A C19A -86.4(3)
C2A C3A C4A C5A -52.9(3)
C2A C3A C4A C28A 70.2(3)
C2A C3A C4A C29A -172.8(3)
C3A C4A C5A C6A -175.5(2)
C3A C4A C5A C10A 53.8(3)
C4A C5A C6A C7A 177.5(2)
C4A C5A C10A C1A -58.1(3)
C4A C5A C10A C9A 155.8(2)
C4A C5A C10A C19A 84.5(3)
C5A C6A C7A C8A 68.0(3)
C5A C10A C19A C9A 108.3(3)
C6A C5A C10A C1A 170.2(2)
C6A C5A C10A C9A 24.0(3)
C6A C5A C10A C19A -47.2(3)
C6A C7A C8A C9A -51.9(3)
C6A C7A C8A C14A 178.1(2)
C7A C8A C9A C10A 22.9(3)
C7A C8A C9A C11A -124.8(3)
C7A C8A C9A C19A 89.8(3)
C7A C8A C14A C13A 176.0(2)
C7A C8A C14A C15A -70.9(3)
C7A C8A C14A C30A 50.5(3)
C8A C9A C10A C1A -152.5(3)
C8A C9A C10A C5A -9.5(3)
C8A C9A C10A C19A 102.9(2)
C8A C9A C11A C12A -36.1(4)
C8A C9A C19A C10A -109.7(2)
C8A C14A C15A C16A -152.5(2)
C9A C8A C14A C13A 45.7(3)
C9A C8A C14A C15A 158.8(2)
C9A C8A C14A C30A -79.8(3)
C9A C11A C12A C13A 10.3(4)
C10A C1A C2A C3A -57.9(4)
C10A C5A C6A C7A -52.1(3)
C10A C9A C11A C12A 175.7(3)
C11A C9A C10A C1A -4.8(4)
C11A C9A C10A C5A 138.2(3)
C11A C9A C10A C19A -109.4(3)
C11A C9A C19A C10A 105.7(2)
C11A C12A C13A C14A 41.1(3)
C11A C12A C13A C17A 155.0(3)
C11A C12A C13A C18A -80.9(3)
C12A C13A C14A C8A -71.6(3)
C12A C13A C14A C15A 168.5(2)
C12A C13A C14A C30A 53.3(3)
C12A C13A C17A C16A -155.4(3)
C12A C13A C17A C20A 79.6(3)
C13A C14A C15A C16A -34.7(3)
C13A C17A C20A C21A -61.1(4)
C13A C17A C20A C22A 175.6(2)
C14A C8A C9A C10A 154.2(2)
C14A C8A C9A C11A 6.5(3)
C14A C8A C9A C19A -138.9(2)
C14A C13A C17A C16A -37.9(3)
C14A C13A C17A C20A -162.9(2)
C14A C15A C16A C17A 11.1(3)
C15A C16A C17A C13A 17.0(3)
C15A C16A C17A C20A 146.1(3)
C16A C17A C20A C21A 178.8(3)
C16A C17A C20A C22A 55.5(3)
C17A C13A C14A C8A 165.09(19)
C17A C13A C14A C15A 45.2(2)
C17A C13A C14A C30A -70.1(2)
C17A C20A C22A C23A -173.2(3)
C18A C13A C14A C8A 48.1(3)
C18A C13A C14A C15A -71.8(3)
C18A C13A C14A C30A 172.9(2)
C18A C13A C17A C16A 81.0(3)
C18A C13A C17A C20A -44.0(3)
C19A C9A C10A C1A 104.7(3)
C19A C9A C10A C5A -112.4(3)
C19A C9A C11A C12A 107.5(3)
C20A C22A C23A O6 176.6(3)
C20A C22A C23A C24A 60.2(4)
C21A C20A C22A C23A 62.7(4)
C22A C23A C24A C25A -123.3(4)
C23A C24A C25A C26A -174.7(3)
C23A C24A C25A C27A 2.0(6)
C24A C25A C26A O6DA -14.3(6)
C24A C25A C26A O98 167.1(4)
C27A C25A C26A O6DA 168.7(5)
C27A C25A C26A O98 -9.9(5)
C28A C4A C5A C6A 63.7(3)
C28A C4A C5A C10A -67.0(3)
C29A C4A C5A C6A -56.2(3)
C29A C4A C5A C10A 173.2(2)
C30A C14A C15A C16A 84.1(3)
C31A O32 C3A C2A -71.7(3)
C31A O32 C3A C4A 164.1(3)
O44 C23B C24B C25B 128.2(4)
O84 C3B C4B C5B 68.4(3)
O84 C3B C4B C28B -50.7(3)
O84 C3B C4B C29B -168.6(2)
C1B C2B C3B O84 -64.2(3)
C1B C2B C3B C4B 56.1(4)
C1B C10B C19B C9B -110.6(3)
C2B C1B C10B C5B 57.6(3)
C2B C1B C10B C9B -156.8(3)
C2B C1B C10B C19B -88.3(3)
C2B C3B C4B C5B -53.2(3)
C2B C3B C4B C28B -172.3(3)
C2B C3B C4B C29B 69.9(3)
C3B C4B C5B C6B -174.3(2)
C3B C4B C5B C10B 55.3(3)
C4B C5B C6B C7B 176.7(3)
C4B C5B C10B C1B -58.8(3)
C4B C5B C10B C9B 155.8(2)
C4B C5B C10B C19B 84.3(3)
C5B C6B C7B C8B 68.8(4)
C5B C10B C19B C9B 108.4(3)
C6B C5B C10B C1B 169.9(3)
C6B C5B C10B C9B 24.5(4)
C6B C5B C10B C19B -47.0(3)
C6B C7B C8B C9B -53.1(3)
C6B C7B C8B C14B 177.3(2)
C7B C8B C9B C10B 23.8(3)
C7B C8B C9B C11B -124.6(3)
C7B C8B C9B C19B 90.2(3)
C7B C8B C14B C13B 175.6(2)
C7B C8B C14B C15B -70.4(3)
C7B C8B C14B C30B 51.1(3)
C8B C9B C10B C1B -152.2(3)
C8B C9B C10B C5B -10.2(4)
C8B C9B C10B C19B 102.9(3)
C8B C9B C11B C12B -34.8(4)
C8B C9B C19B C10B -108.9(2)
C8B C14B C15B C16B -150.2(2)
C9B C8B C14B C13B 45.6(3)
C9B C8B C14B C15B 159.6(2)
C9B C8B C14B C30B -78.8(3)
C9B C11B C12B C13B 9.0(4)
C10B C1B C2B C3B -57.1(4)
C10B C5B C6B C7B -52.6(3)
C10B C9B C11B C12B 176.7(2)
C11B C9B C10B C1B -3.9(4)
C11B C9B C10B C5B 138.2(3)
C11B C9B C10B C19B -108.8(3)
C11B C9B C19B C10B 106.5(3)
C11B C12B C13B C14B 41.2(3)
C11B C12B C13B C17B 155.0(2)
C11B C12B C13B C18B -80.3(3)
C12B C13B C14B C8B -71.1(3)
C12B C13B C14B C15B 168.5(2)
C12B C13B C14B C30B 53.0(3)
C12B C13B C17B C16B -157.3(2)
C12B C13B C17B C20B 77.1(3)
C13B C14B C15B C16B -31.4(3)
C13B C17B C20B C21B -59.1(4)
C13B C17B C20B C22B 179.1(3)
C14B C8B C9B C10B 154.5(2)
C14B C8B C9B C11B 6.1(3)
C14B C8B C9B C19B -139.1(2)
C14B C13B C17B C16B -39.9(3)
C14B C13B C17B C20B -165.5(2)
C14B C15B C16B C17B 6.5(3)
C15B C16B C17B C13B 21.1(3)
C15B C16B C17B C20B 151.8(3)
C16B C17B C20B C21B 179.8(3)
C16B C17B C20B C22B 58.0(3)
C17B C13B C14B C8B 164.6(2)
C17B C13B C14B C15B 44.2(3)
C17B C13B C14B C30B -71.3(3)
C17B C20B C22B C23B -174.3(3)
C18B C13B C14B C8B 48.1(3)
C18B C13B C14B C15B -72.3(3)
C18B C13B C14B C30B 172.2(2)
C18B C13B C17B C16B 78.5(3)
C18B C13B C17B C20B -47.1(3)
C19B C9B C10B C1B 104.9(3)
C19B C9B C10B C5B -113.0(3)
C19B C9B C11B C12B 108.7(3)
C20B C22B C23B O44 -169.8(3)
C20B C22B C23B C24B 74.5(4)
C21B C20B C22B C23B 63.2(4)
C22B C23B C24B C25B -112.7(4)
C23B C24B C25B C26B -173.5(3)
C23B C24B C25B C27B 6.4(7)
C24B C25B C26B O97 -2.6(6)
C24B C25B C26B O133 177.6(3)
C27B C25B C26B O97 177.5(5)
C27B C25B C26B O133 -2.3(6)
C28B C4B C5B C6B -56.1(4)
C28B C4B C5B C10B 173.4(3)
C29B C4B C5B C6B 65.0(3)
C29B C4B C5B C10B -65.5(3)
C30B C14B C15B C16B 86.6(3)
C31B O84 C3B C2B -95.0(4)
C31B O84 C3B C4B 142.0(4)
N1 C32 C33 C34 1.8(15)
C32 N1 C36 C35 0.3(10)
C32 C33 C34 C35 -5.8(14)
C33 C34 C35 C36 6.5(11)
C34 C35 C36 N1 -3.8(11)
C36 N1 C32 C33 1.1(12)
N2 C37 C38 C39 -1.3(12)
C37 N2 C41 C40 0.3(11)
C37 C38 C39 C40 -1.2(12)
C38 C39 C40 C41 2.9(12)
C39 C40 C41 N2 -2.6(13)
C41 N2 C37 C38 1.6(10)
N3 C42 C43 C44 6(2)
C42 N3 C46 C45 -2.8(19)
C42 C43 C44 C45 -11(3)
C43 C44 C45 C46 9(4)
C44 C45 C46 N3 -2(3)
C46 N3 C42 C43 0.5(17)
